data_7040905
loop_
_publ_author_name
'Dolinar, Brian S.'
'Kozimor, Stosh A.'
'Berry, John F.'

_publ_section_title
;
 K3[Mo2(SNO5)4Cl]3[Mo2(SNO5)4]: the first example of a heterometallic
 extended metal atom node (HEMAN).
;
_journal_issue 44
_journal_name_full 'Dalton transactions (Cambridge, England : 2003)'
_journal_page_first 17602
_journal_page_last 17605
_journal_paper_doi 10.1039/c6dt03659g
_journal_volume 45
_journal_year 2016
_chemical_formula_moiety '2(C32 H32 Cl1.5 K1.5 Mo4 N8 O8 S8), 0.5(O)'
_chemical_formula_sum 'C64 H64 Cl3 K3 Mo8 N16 O16.5 S16'
_chemical_formula_weight 2825.44
_space_group_crystal_system triclinic
_space_group_IT_number 2
_space_group_name_Hall '-P 1'
_space_group_name_H-M_alt 'P -1'
_symmetry_space_group_name_Hall '-P 1'
_symmetry_space_group_name_H-M 'P -1'
_atom_sites_solution_hydrogens geom
_audit_creation_date 2015-12-16
_audit_creation_method
;
Olex2 1.2
(compiled 2015.09.30 svn.r3233 for OlexSys, GUI svn.r5103)
;
_audit_update_record
;
2016-08-03 deposited with the CCDC.
2016-10-14 downloaded from the CCDC.
;
_cell_angle_alpha 88.31(3)
_cell_angle_beta 79.279(18)
_cell_angle_gamma 63.20(2)
_cell_formula_units_Z 2
_cell_length_a 16.397(7)
_cell_length_b 17.295(6)
_cell_length_c 24.416(13)
_cell_measurement_reflns_used 6871
_cell_measurement_temperature 100.0
_cell_measurement_theta_max 23.619
_cell_measurement_theta_min 2.218
_cell_volume 6061(5)
_computing_cell_refinement 'SAINT+ Ver. 8.34A (Bruker-AXS, 2014)'
_computing_data_collection 'APEX2 Ver. 2014.1-1 (Bruker-AXS, 2014)'
_computing_data_reduction 'SAINT+ Ver. 8.34A (Bruker-AXS, 2014)'
_computing_molecular_graphics 'Olex2 (Dolomanov et al., 2009)'
_computing_publication_material 'Olex2 (Dolomanov et al., 2009)'
_computing_structure_refinement 'ShelXL (Sheldrick, 2015)'
_computing_structure_solution 'ShelXS (Sheldrick, 2008)'
_diffrn_ambient_temperature 100.0
_diffrn_detector_area_resol_mean 7.9
_diffrn_detector_type 'CCD area detector'
_diffrn_measured_fraction_theta_full 0.937
_diffrn_measured_fraction_theta_max 0.995
_diffrn_measurement_device 'three-circle diffractometer'
_diffrn_measurement_device_type 'Bruker SMART APEX2 area detector'
_diffrn_measurement_method '0.5\ \w and 0.5\ \f scans'
_diffrn_radiation_collimation 'focusing mirrors'
_diffrn_radiation_monochromator 'mirror optics'
_diffrn_radiation_probe x-ray
_diffrn_radiation_type MoK\a
_diffrn_radiation_wavelength 0.71073
_diffrn_reflns_av_R_equivalents 0.0969
_diffrn_reflns_av_unetI/netI 0.1344
_diffrn_reflns_Laue_measured_fraction_full 0.937
_diffrn_reflns_Laue_measured_fraction_max 0.995
_diffrn_reflns_limit_h_max 19
_diffrn_reflns_limit_h_min -19
_diffrn_reflns_limit_k_max 20
_diffrn_reflns_limit_k_min -20
_diffrn_reflns_limit_l_max 29
_diffrn_reflns_limit_l_min -29
_diffrn_reflns_number 57281
_diffrn_reflns_point_group_measured_fraction_full 0.937
_diffrn_reflns_point_group_measured_fraction_max 0.995
_diffrn_reflns_theta_full 26.000
_diffrn_reflns_theta_max 25.450
_diffrn_reflns_theta_min 1.322
_diffrn_source 'microfocus sealed X-ray tube'
_diffrn_source_type 'Incoatec I\ms'
_diffrn_standards_number 0
_exptl_absorpt_coefficient_mu 1.298
_exptl_absorpt_correction_T_max 0.4288
_exptl_absorpt_correction_T_min 0.3516
_exptl_absorpt_correction_type multi-scan
_exptl_absorpt_process_details
;
SADABS-2014/5 (Bruker,2014/5) was used for absorption correction.
wR2(int) was 0.0922 before and 0.0466 after correction.
The Ratio of minimum to maximum transmission is 0.8200.
The \l/2 correction factor is Not present.
;
_exptl_crystal_colour orange
_exptl_crystal_colour_primary orange
_exptl_crystal_density_diffrn 1.548
_exptl_crystal_density_method 'not measured'
_exptl_crystal_description plate
_exptl_crystal_F_000 2784
_exptl_crystal_size_max 0.05
_exptl_crystal_size_mid 0.05
_exptl_crystal_size_min 0.01
_refine_diff_density_max 1.519
_refine_diff_density_min -1.323
_refine_diff_density_rms 0.142
_refine_ls_extinction_method none
_refine_ls_goodness_of_fit_ref 0.931
_refine_ls_hydrogen_treatment constr
_refine_ls_matrix_type full
_refine_ls_number_parameters 1151
_refine_ls_number_reflns 22344
_refine_ls_number_restraints 0
_refine_ls_restrained_S_all 0.931
_refine_ls_R_factor_all 0.1280
_refine_ls_R_factor_gt 0.0675
_refine_ls_shift/su_max 0.001
_refine_ls_shift/su_mean 0.000
_refine_ls_structure_factor_coef Fsqd
_refine_ls_weighting_details 'w=1/[\s^2^(Fo^2^)+(0.0876P)^2^] where P=(Fo^2^+2Fc^2^)/3'
_refine_ls_weighting_scheme calc
_refine_ls_wR_factor_gt 0.1610
_refine_ls_wR_factor_ref 0.1770
_reflns_Friedel_coverage 0.000
_reflns_number_gt 11517
_reflns_number_total 22344
_reflns_threshold_expression 'I > 2\s(I)'
_cod_data_source_file c6dt03659g2.cif
_cod_data_source_block 1-10MeCN
_cod_depositor_comments 'Adding full bibliography for 7040905--7040906.cif.'
_cod_original_formula_sum 'C64 H64 Cl3 K3 Mo8 N16 O16.50 S16'
_cod_database_code 7040905
_shelxl_version_number 2014/6
_shelx_space_group_comment
;
The symmetry employed for this shelxl refinement is uniquely defined
by the following loop, which should always be used as a source of
symmetry information in preference to the above space-group names.
They are only intended as comments.
;
_olex2_refinement_description
;
1. Fixed Uiso
 At 1.2 times of:
  All C(H,H) groups
2. Others
 Fixed Sof: Cl1(0.5) Cl1A(0.5) O1S(0.5)
3.a Secondary CH2 refined with riding coordinates:
 C2(H2A,H2B), C3(H3A,H3B), C6(H6A,H6B), C7(H7A,H7B), C10(H10A,H10B), C11(H11A,
 H11B), C14(H14A,H14B), C15(H15A,H15B), C18(H18A,H18B), C19(H19A,H19B),
 C22(H22A,H22B), C23(H23A,H23B), C26(H26A,H26B), C27(H27A,H27B), C30(H30A,H30B),
  C31(H31A,H31B), C2A(H2AA,H2AB), C3A(H3AA,H3AB), C6A(H6AA,H6AB), C7A(H7AA,
 H7AB), C10A(H10C,H10D), C11A(H11C,H11D), C14A(H14C,H14D), C15A(H15C,H15D),
 C18A(H18C,H18D), C19A(H19C,H19D), C22A(H22C,H22D), C23A(H23C,H23D), C26A(H26C,
 H26D), C27A(H27C,H27D), C30A(H30C,H30D), C31A(H31C,H31D)
;
_olex2_submission_special_instructions 'No special instructions were received'

loop_
_space_group_symop_operation_xyz
'x, y, z'
'-x, -y, -z'

loop_
_atom_site_label
_atom_site_type_symbol
_atom_site_fract_x
_atom_site_fract_y
_atom_site_fract_z
_atom_site_U_iso_or_equiv
_atom_site_adp_type
_atom_site_occupancy
_atom_site_site_symmetry_order
_atom_site_calc_flag
_atom_site_refinement_flags_posn
_atom_site_refinement_flags_adp
_atom_site_refinement_flags_occupancy
_atom_site_disorder_assembly
_atom_site_disorder_group
Mo1 Mo 0.31893(6) 0.38995(5) -0.07720(3) 0.0437(2) Uani 1 1 d . . . . .
Mo2 Mo 0.25686(6) 0.52706(5) -0.06033(3) 0.0350(2) Uani 1 1 d . . . . .
Mo3 Mo 0.09930(6) 1.00181(5) 0.14044(3) 0.0337(2) Uani 1 1 d . . . . .
Mo4 Mo 0.15117(7) 1.00427(5) 0.21449(3) 0.0412(2) Uani 1 1 d . . . . .
K1 K 0.14132(16) 0.77873(12) -0.02752(8) 0.0430(5) Uani 1 1 d . . . . .
K2 K 0.0000 1.0000 0.0000 0.0398(7) Uani 1 2 d S T P . .
Cl1 Cl 0.3812(7) 0.2133(6) -0.0922(4) 0.061(3) Uani 0.5 1 d . . . A 1
Cl2 Cl 0.1986(2) 1.0100(2) 0.31220(10) 0.0689(9) Uani 1 1 d . . . . .
S1 S 0.4471(2) 0.38294(18) -0.15358(11) 0.0564(7) Uani 1 1 d . . . . .
S2 S 0.2260(2) 0.39836(17) -0.15037(10) 0.0513(7) Uani 1 1 d . . . . .
S3 S 0.20602(19) 0.36551(15) -0.00456(10) 0.0458(6) Uani 1 1 d . . . . .
S4 S 0.42347(19) 0.35633(16) -0.00805(11) 0.0489(7) Uani 1 1 d . . . . .
S5 S 0.2014(2) 1.11765(16) 0.18354(10) 0.0463(7) Uani 1 1 d . . . . .
S6 S 0.3140(2) 0.89494(17) 0.17726(12) 0.0554(7) Uani 1 1 d . . . . .
S7 S 0.1225(2) 0.88233(16) 0.25505(10) 0.0506(7) Uani 1 1 d . . . . .
S8 S -0.0017(2) 1.11361(15) 0.26758(9) 0.0449(6) Uani 1 1 d . . . . .
O1 O 0.3125(5) 0.6919(4) -0.1002(3) 0.0510(17) Uani 1 1 d . . . . .
O2 O 0.1122(4) 0.7110(4) -0.1164(2) 0.0418(16) Uani 1 1 d . . . . .
O3 O 0.0613(4) 0.6825(4) 0.0211(2) 0.0404(15) Uani 1 1 d . . . . .
O4 O 0.2582(5) 0.6708(4) 0.0350(3) 0.0493(18) Uani 1 1 d . . . . .
O5 O 0.0499(5) 1.1211(4) 0.0280(2) 0.0432(16) Uani 1 1 d . . . . .
O6 O 0.1897(5) 0.9061(4) 0.0077(3) 0.0507(18) Uani 1 1 d . . . . .
O7 O 0.0353(5) 0.8727(4) 0.0751(2) 0.0478(17) Uani 1 1 d . . . . .
O8 O -0.1120(5) 1.0846(4) 0.1005(2) 0.0444(16) Uani 1 1 d . . . . .
N1 N 0.3593(5) 0.5476(5) -0.1205(3) 0.0399(19) Uani 1 1 d . . . . .
N2 N 0.1698(6) 0.5634(5) -0.1225(3) 0.0409(19) Uani 1 1 d . . . . .
N3 N 0.1430(5) 0.5344(4) 0.0033(3) 0.0297(17) Uani 1 1 d . . . . .
N4 N 0.3294(5) 0.5276(5) 0.0050(3) 0.0374(18) Uani 1 1 d . . . . .
N5 N 0.1205(5) 1.1077(4) 0.1029(3) 0.0337(17) Uani 1 1 d . . . . .
N6 N 0.2316(6) 0.9118(4) 0.0918(3) 0.0391(19) Uani 1 1 d . . . . .
N7 N 0.0719(5) 0.8924(4) 0.1580(3) 0.0295(16) Uani 1 1 d . . . . .
N8 N -0.0447(5) 1.0876(4) 0.1729(3) 0.0349(18) Uani 1 1 d . . . . .
C1 C 0.4253(8) 0.4882(8) -0.1552(4) 0.058(3) Uani 1 1 d . . . . .
C2 C 0.4853(9) 0.5211(8) -0.1960(5) 0.074(4) Uani 1 1 d . . . . .
H2A H 0.5505 0.4943 -0.1904 0.088 Uiso 1 1 calc R . . . .
H2B H 0.4847 0.5097 -0.2354 0.088 Uiso 1 1 calc R . . . .
C3 C 0.4372(8) 0.6149(8) -0.1799(5) 0.063(3) Uani 1 1 d . . . . .
H3A H 0.4091 0.6487 -0.2107 0.075 Uiso 1 1 calc R . . . .
H3B H 0.4810 0.6347 -0.1701 0.075 Uiso 1 1 calc R . . . .
C4 C 0.3616(7) 0.6253(6) -0.1291(4) 0.044(2) Uani 1 1 d . . . . .
C5 C 0.1664(7) 0.5040(6) -0.1555(3) 0.040(2) Uani 1 1 d . . . . .
C6 C 0.1041(8) 0.5472(7) -0.1971(4) 0.055(3) Uani 1 1 d . . . . .
H6A H 0.1388 0.5272 -0.2358 0.066 Uiso 1 1 calc R . . . .
H6B H 0.0501 0.5345 -0.1907 0.066 Uiso 1 1 calc R . . . .
C7 C 0.0733(7) 0.6417(7) -0.1867(4) 0.053(3) Uani 1 1 d . . . . .
H7A H 0.0046 0.6739 -0.1766 0.064 Uiso 1 1 calc R . . . .
H7B H 0.0950 0.6660 -0.2203 0.064 Uiso 1 1 calc R . . . .
C8 C 0.1179(6) 0.6476(6) -0.1380(3) 0.036(2) Uani 1 1 d . . . . .
C9 C 0.1312(7) 0.4677(6) 0.0235(4) 0.038(2) Uani 1 1 d . . . . .
C10 C 0.0531(7) 0.4897(6) 0.0704(4) 0.046(3) Uani 1 1 d . . . . .
H10A H 0.0753 0.4660 0.1051 0.055 Uiso 1 1 calc R . . . .
H10B H 0.0103 0.4671 0.0626 0.055 Uiso 1 1 calc R . . . .
C11 C 0.0057(7) 0.5884(6) 0.0748(4) 0.041(2) Uani 1 1 d . . . . .
H11A H -0.0573 0.6121 0.0658 0.050 Uiso 1 1 calc R . . . .
H11B H 0.0006 0.6109 0.1128 0.050 Uiso 1 1 calc R . . . .
C12 C 0.0695(6) 0.6107(6) 0.0322(3) 0.033(2) Uani 1 1 d . . . . .
C13 C 0.3948(7) 0.4528(6) 0.0205(4) 0.043(2) Uani 1 1 d . . . . .
C14 C 0.4389(8) 0.4683(7) 0.0653(4) 0.053(3) Uani 1 1 d . . . . .
H14A H 0.5054 0.4524 0.0512 0.064 Uiso 1 1 calc R . . . .
H14B H 0.4332 0.4353 0.0984 0.064 Uiso 1 1 calc R . . . .
C15 C 0.3812(7) 0.5662(6) 0.0789(4) 0.051(3) Uani 1 1 d . . . . .
H15A H 0.3465 0.5784 0.1179 0.061 Uiso 1 1 calc R . . . .
H15B H 0.4221 0.5951 0.0738 0.061 Uiso 1 1 calc R . . . .
C16 C 0.3149(7) 0.5980(7) 0.0387(3) 0.039(2) Uani 1 1 d . . . . .
C17 C 0.1622(6) 1.1454(5) 0.1236(3) 0.034(2) Uani 1 1 d . . . . .
C18 C 0.1743(7) 1.2117(6) 0.0861(4) 0.043(2) Uani 1 1 d . . . . .
H18A H 0.2409 1.1934 0.0702 0.052 Uiso 1 1 calc R . . . .
H18B H 0.1474 1.2691 0.1065 0.052 Uiso 1 1 calc R . . . .
C19 C 0.1216(9) 1.2144(7) 0.0411(4) 0.058(3) Uani 1 1 d . . . . .
H19A H 0.0672 1.2719 0.0420 0.070 Uiso 1 1 calc R . . . .
H19B H 0.1622 1.2018 0.0037 0.070 Uiso 1 1 calc R . . . .
C20 C 0.0915(6) 1.1463(5) 0.0543(3) 0.033(2) Uani 1 1 d . . . . .
C21 C 0.3087(8) 0.8727(6) 0.1126(4) 0.051(3) Uani 1 1 d . . . . .
C22 C 0.3902(8) 0.8061(7) 0.0713(5) 0.069(3) Uani 1 1 d . . . . .
H22A H 0.4440 0.8191 0.0652 0.083 Uiso 1 1 calc R . . . .
H22B H 0.4097 0.7468 0.0843 0.083 Uiso 1 1 calc R . . . .
C23 C 0.3510(8) 0.8158(7) 0.0186(5) 0.063(3) Uani 1 1 d . . . . .
H23A H 0.3570 0.7597 0.0051 0.076 Uiso 1 1 calc R . . . .
H23B H 0.3834 0.8377 -0.0114 0.076 Uiso 1 1 calc R . . . .
C24 C 0.2488(7) 0.8816(6) 0.0364(4) 0.047(3) Uani 1 1 d . . . . .
C25 C 0.0856(8) 0.8505(6) 0.2038(3) 0.048(3) Uani 1 1 d . . . . .
C26 C 0.0680(8) 0.7722(6) 0.2042(4) 0.056(3) Uani 1 1 d . . . . .
H26A H 0.0122 0.7810 0.2324 0.067 Uiso 1 1 calc R . . . .
H26B H 0.1223 0.7195 0.2120 0.067 Uiso 1 1 calc R . . . .
C27 C 0.0530(8) 0.7661(6) 0.1457(4) 0.050(3) Uani 1 1 d . . . . .
H27A H -0.0066 0.7642 0.1463 0.060 Uiso 1 1 calc R . . . .
H27B H 0.1044 0.7136 0.1244 0.060 Uiso 1 1 calc R . . . .
C28 C 0.0512(8) 0.8474(6) 0.1203(4) 0.047(3) Uani 1 1 d . . . . .
C29 C -0.0754(7) 1.1291(5) 0.2255(4) 0.042(2) Uani 1 1 d . . . . .
C30 C -0.1774(7) 1.1844(6) 0.2373(4) 0.052(3) Uani 1 1 d . . . . .
H30A H -0.1929 1.2467 0.2387 0.062 Uiso 1 1 calc R . . . .
H30B H -0.2067 1.1711 0.2731 0.062 Uiso 1 1 calc R . . . .
C31 C -0.2088(8) 1.1607(7) 0.1885(4) 0.059(3) Uani 1 1 d . . . . .
H31A H -0.2429 1.1264 0.2005 0.071 Uiso 1 1 calc R . . . .
H31B H -0.2496 1.2134 0.1715 0.071 Uiso 1 1 calc R . . . .
C32 C -0.1195(7) 1.1077(6) 0.1480(4) 0.040(2) Uani 1 1 d . . . . .
Mo1A Mo 0.32416(8) -0.12088(6) 0.48985(4) 0.0663(3) Uani 1 1 d . . . . .
Mo2A Mo 0.24893(7) 0.01771(5) 0.49185(3) 0.0461(2) Uani 1 1 d . . . . .
Mo3A Mo 0.12471(6) 0.48105(5) 0.33495(3) 0.0346(2) Uani 1 1 d . . . . .
Mo4A Mo 0.19028(7) 0.46918(5) 0.24856(3) 0.0430(2) Uani 1 1 d . . . . .
K1A K 0.11127(18) 0.27376(13) 0.49724(8) 0.0501(6) Uani 1 1 d . . . . .
K2A K 0.0000 0.5000 0.5000 0.0467(8) Uani 1 2 d S T P . .
Cl1A Cl 0.4216(5) -0.2957(3) 0.4872(3) 0.094(2) Uani 0.5 1 d . . . B 1
Cl2A Cl 0.2535(3) 0.4612(2) 0.13848(11) 0.0784(10) Uani 1 1 d . . . . .
S1A S 0.2496(3) -0.1321(2) 0.58773(14) 0.0785(10) Uani 1 1 d . . . . .
S2A S 0.4496(2) -0.1232(2) 0.53515(13) 0.0757(10) Uani 1 1 d . . . . .
S3A S 0.4141(2) -0.13601(19) 0.39324(13) 0.0750(10) Uani 1 1 d . . . . .
S4A S 0.2117(3) -0.14832(19) 0.44895(13) 0.0740(10) Uani 1 1 d . . . . .
S5A S 0.0465(2) 0.57702(16) 0.21912(9) 0.0462(7) Uani 1 1 d . . . . .
S6A S 0.1558(2) 0.34963(16) 0.22316(9) 0.0473(7) Uani 1 1 d . . . . .
S7A S 0.3480(2) 0.35758(18) 0.26100(11) 0.0561(7) Uani 1 1 d . . . . .
S8A S 0.2419(2) 0.58270(17) 0.25958(10) 0.0492(7) Uani 1 1 d . . . . .
O1A O 0.0959(5) 0.1855(4) 0.5866(3) 0.0550(19) Uani 1 1 d . . . . .
O2A O 0.2790(6) 0.1930(5) 0.5305(3) 0.060(2) Uani 1 1 d . . . . .
O3A O 0.2305(6) 0.1808(4) 0.4026(3) 0.058(2) Uani 1 1 d . . . . .
O4A O 0.0416(5) 0.1686(4) 0.4653(3) 0.0532(18) Uani 1 1 d . . . . .
O5A O -0.0926(5) 0.6024(4) 0.4186(2) 0.0528(18) Uani 1 1 d . . . . .
O6A O 0.0127(5) 0.3851(4) 0.4212(2) 0.0442(17) Uani 1 1 d . . . . .
O7A O 0.1830(5) 0.3904(4) 0.4562(3) 0.0462(17) Uani 1 1 d . . . . .
O8A O 0.0739(5) 0.6088(4) 0.4530(3) 0.0460(17) Uani 1 1 d . . . . .
N1A N 0.1719(6) 0.0367(5) 0.5773(3) 0.046(2) Uani 1 1 d . . . . .
N2A N 0.3437(6) 0.0444(5) 0.5296(3) 0.050(2) Uani 1 1 d . . . . .
N3A N 0.3115(6) 0.0329(5) 0.4078(3) 0.045(2) Uani 1 1 d . . . . .
N4A N 0.1358(6) 0.0224(5) 0.4597(3) 0.046(2) Uani 1 1 d . . . . .
N5A N -0.0127(6) 0.5777(4) 0.3274(3) 0.0355(18) Uani 1 1 d . . . . .
N6A N 0.0823(5) 0.3811(4) 0.3304(2) 0.0317(17) Uani 1 1 d . . . . .
N7A N 0.2483(6) 0.3887(4) 0.3619(3) 0.0348(18) Uani 1 1 d . . . . .
N8A N 0.1509(6) 0.5845(4) 0.3597(3) 0.045(2) Uani 1 1 d . . . . .
C1A C 0.1836(8) -0.0286(7) 0.6115(4) 0.062(3) Uani 1 1 d . . . . .
C2A C 0.1339(10) 0.0055(8) 0.6681(4) 0.078(4) Uani 1 1 d . . . . .
H2AA H 0.1768 -0.0174 0.6948 0.093 Uiso 1 1 calc R . . . .
H2AB H 0.0832 -0.0114 0.6792 0.093 Uiso 1 1 calc R . . . .
C3A C 0.0954(9) 0.1007(7) 0.6679(4) 0.062(3) Uani 1 1 d . . . . .
H3AA H 0.1244 0.1227 0.6915 0.075 Uiso 1 1 calc R . . . .
H3AB H 0.0271 0.1294 0.6813 0.075 Uiso 1 1 calc R . . . .
C4A C 0.1199(7) 0.1153(7) 0.6080(4) 0.046(2) Uani 1 1 d . . . . .
C5A C 0.4152(8) -0.0191(7) 0.5484(4) 0.062(3) Uani 1 1 d . . . . .
C6A C 0.4563(9) 0.0192(8) 0.5836(5) 0.079(4) Uani 1 1 d . . . . .
H6AA H 0.5208 0.0063 0.5658 0.095 Uiso 1 1 calc R . . . .
H6AB H 0.4562 -0.0033 0.6214 0.095 Uiso 1 1 calc R . . . .
C7A C 0.3900(9) 0.1181(8) 0.5862(5) 0.079(4) Uani 1 1 d . . . . .
H7AA H 0.3519 0.1390 0.6242 0.095 Uiso 1 1 calc R . . . .
H7AB H 0.4256 0.1515 0.5757 0.095 Uiso 1 1 calc R . . . .
C8A C 0.3312(8) 0.1263(8) 0.5456(4) 0.054(3) Uani 1 1 d . . . . .
C9A C 0.3754(8) -0.0343(7) 0.3724(4) 0.061(3) Uani 1 1 d . . . . .
C10A C 0.4060(9) -0.0080(8) 0.3191(4) 0.077(4) Uani 1 1 d . . . . .
H10C H 0.3955 -0.0356 0.2880 0.092 Uiso 1 1 calc R . . . .
H10D H 0.4728 -0.0224 0.3133 0.092 Uiso 1 1 calc R . . . .
C11A C 0.3438(8) 0.0916(8) 0.3243(4) 0.069(3) Uani 1 1 d . . . . .
H11C H 0.3824 0.1227 0.3185 0.082 Uiso 1 1 calc R . . . .
H11D H 0.3028 0.1091 0.2964 0.082 Uiso 1 1 calc R . . . .
C12A C 0.2886(7) 0.1105(7) 0.3810(4) 0.047(3) Uani 1 1 d . . . . .
C13A C 0.1295(7) -0.0478(7) 0.4423(4) 0.049(3) Uani 1 1 d . . . . .
C14A C 0.0476(8) -0.0271(7) 0.4181(4) 0.060(3) Uani 1 1 d . . . . .
H14C H 0.0085 -0.0525 0.4389 0.072 Uiso 1 1 calc R . . . .
H14D H 0.0657 -0.0486 0.3784 0.072 Uiso 1 1 calc R . . . .
C15A C -0.0049(9) 0.0748(8) 0.4241(4) 0.069(4) Uani 1 1 d . . . . .
H15C H -0.0112 0.0996 0.3871 0.083 Uiso 1 1 calc R . . . .
H15D H -0.0676 0.0958 0.4480 0.083 Uiso 1 1 calc R . . . .
C16A C 0.0570(7) 0.0976(6) 0.4510(4) 0.043(2) Uani 1 1 d . . . . .
C17A C -0.0344(7) 0.6087(5) 0.2790(4) 0.037(2) Uani 1 1 d . . . . .
C18A C -0.1314(8) 0.6731(7) 0.2837(4) 0.055(3) Uani 1 1 d . . . . .
H18C H -0.1650 0.6521 0.2632 0.066 Uiso 1 1 calc R . . . .
H18D H -0.1360 0.7286 0.2690 0.066 Uiso 1 1 calc R . . . .
C19A C -0.1697(9) 0.6837(7) 0.3458(4) 0.069(3) Uani 1 1 d . . . . .
H19C H -0.1881 0.7430 0.3608 0.083 Uiso 1 1 calc R . . . .
H19D H -0.2244 0.6719 0.3542 0.083 Uiso 1 1 calc R . . . .
C20A C -0.0914(7) 0.6186(6) 0.3693(4) 0.046(3) Uani 1 1 d . . . . .
C21A C 0.1029(7) 0.3314(5) 0.2828(3) 0.038(2) Uani 1 1 d . . . . .
C22A C 0.0704(7) 0.2615(6) 0.2938(3) 0.040(2) Uani 1 1 d . . . . .
H22C H 0.0281 0.2649 0.2687 0.048 Uiso 1 1 calc R . . . .
H22D H 0.1239 0.2028 0.2889 0.048 Uiso 1 1 calc R . . . .
C23A C 0.0209(8) 0.2823(6) 0.3525(4) 0.052(3) Uani 1 1 d . . . . .
H23C H 0.0457 0.2306 0.3746 0.063 Uiso 1 1 calc R . . . .
H23D H -0.0465 0.3015 0.3549 0.063 Uiso 1 1 calc R . . . .
C24A C 0.0362(7) 0.3528(6) 0.3743(4) 0.044(2) Uani 1 1 d . . . . .
C25A C 0.3300(8) 0.3467(6) 0.3293(5) 0.051(3) Uani 1 1 d . . . . .
C26A C 0.4054(8) 0.2850(7) 0.3603(5) 0.070(3) Uani 1 1 d . . . . .
H26C H 0.4556 0.3023 0.3588 0.084 Uiso 1 1 calc R . . . .
H26D H 0.4327 0.2243 0.3449 0.084 Uiso 1 1 calc R . . . .
C27A C 0.3482(8) 0.2969(7) 0.4212(5) 0.062(3) Uani 1 1 d . . . . .
H27C H 0.3494 0.2413 0.4334 0.074 Uiso 1 1 calc R . . . .
H27D H 0.3741 0.3177 0.4476 0.074 Uiso 1 1 calc R . . . .
C28A C 0.2501(8) 0.3634(6) 0.4185(4) 0.045(2) Uani 1 1 d . . . . .
C29A C 0.1987(8) 0.6178(6) 0.3251(4) 0.049(3) Uani 1 1 d . . . . .
C30A C 0.2014(9) 0.6916(6) 0.3568(5) 0.070(4) Uani 1 1 d . . . . .
H30C H 0.2664 0.6781 0.3584 0.084 Uiso 1 1 calc R . . . .
H30D H 0.1732 0.7468 0.3384 0.084 Uiso 1 1 calc R . . . .
C31A C 0.1464(10) 0.6980(7) 0.4139(5) 0.076(4) Uani 1 1 d . . . . .
H31C H 0.0906 0.7551 0.4216 0.092 Uiso 1 1 calc R . . . .
H31D H 0.1846 0.6903 0.4425 0.092 Uiso 1 1 calc R . . . .
C32A C 0.1192(7) 0.6267(6) 0.4137(4) 0.043(2) Uani 1 1 d . . . . .
O1S O 0.6030(14) 0.7785(14) 0.1050(8) 0.012(4) Uiso 0.5 1 d . . . C 2

loop_
_atom_site_aniso_label
_atom_site_aniso_U_11
_atom_site_aniso_U_22
_atom_site_aniso_U_33
_atom_site_aniso_U_23
_atom_site_aniso_U_13
_atom_site_aniso_U_12
Mo1 0.0527(6) 0.0363(5) 0.0400(5) -0.0054(4) -0.0081(4) -0.0184(4)
Mo2 0.0446(5) 0.0346(4) 0.0280(4) -0.0007(3) -0.0071(4) -0.0198(4)
Mo3 0.0537(6) 0.0224(4) 0.0313(4) 0.0039(3) -0.0169(4) -0.0195(4)
Mo4 0.0683(6) 0.0322(4) 0.0357(4) 0.0071(3) -0.0246(4) -0.0284(4)
K1 0.0674(16) 0.0324(11) 0.0351(11) 0.0037(8) -0.0161(11) -0.0255(11)
K2 0.066(2) 0.0302(15) 0.0334(15) 0.0058(11) -0.0218(15) -0.0258(15)
Cl1 0.059(6) 0.034(4) 0.083(7) -0.026(4) 0.004(5) -0.021(3)
Cl2 0.108(3) 0.096(2) 0.0432(15) 0.0195(14) -0.0390(17) -0.073(2)
S1 0.0557(19) 0.0568(17) 0.0444(15) -0.0116(12) 0.0009(14) -0.0178(14)
S2 0.070(2) 0.0482(16) 0.0410(14) -0.0103(11) -0.0107(14) -0.0303(14)
S3 0.0641(19) 0.0360(14) 0.0456(14) 0.0052(11) -0.0170(13) -0.0277(13)
S4 0.0474(17) 0.0417(15) 0.0488(15) -0.0024(11) -0.0109(13) -0.0117(13)
S5 0.072(2) 0.0436(14) 0.0372(13) 0.0010(11) -0.0180(13) -0.0357(14)
S6 0.065(2) 0.0416(15) 0.0642(17) 0.0030(12) -0.0299(16) -0.0215(14)
S7 0.086(2) 0.0424(15) 0.0401(14) 0.0136(11) -0.0300(15) -0.0380(15)
S8 0.077(2) 0.0388(14) 0.0294(12) 0.0030(10) -0.0120(13) -0.0342(14)
O1 0.061(5) 0.052(5) 0.046(4) 0.016(3) -0.010(4) -0.032(4)
O2 0.056(5) 0.034(4) 0.036(3) -0.001(3) -0.018(3) -0.017(3)
O3 0.051(4) 0.033(4) 0.034(3) 0.006(3) -0.008(3) -0.016(3)
O4 0.071(5) 0.035(4) 0.048(4) 0.006(3) -0.028(4) -0.023(4)
O5 0.066(5) 0.029(3) 0.041(4) 0.006(3) -0.021(3) -0.023(3)
O6 0.065(5) 0.048(4) 0.038(4) -0.004(3) -0.015(4) -0.023(4)
O7 0.081(5) 0.036(4) 0.043(4) 0.005(3) -0.024(4) -0.037(4)
O8 0.058(5) 0.050(4) 0.034(4) 0.013(3) -0.020(3) -0.028(4)
N1 0.046(5) 0.040(5) 0.028(4) -0.005(3) -0.001(4) -0.016(4)
N2 0.060(6) 0.046(5) 0.023(4) 0.004(3) -0.004(4) -0.030(4)
N3 0.042(5) 0.028(4) 0.025(4) 0.006(3) -0.016(3) -0.017(4)
N4 0.047(5) 0.037(4) 0.035(4) 0.009(3) -0.008(4) -0.025(4)
N5 0.051(5) 0.022(4) 0.033(4) -0.002(3) -0.006(4) -0.021(4)
N6 0.054(6) 0.024(4) 0.046(5) 0.004(3) -0.019(4) -0.021(4)
N7 0.048(5) 0.015(3) 0.032(4) 0.006(3) -0.013(4) -0.017(3)
N8 0.048(5) 0.022(4) 0.038(4) 0.012(3) -0.008(4) -0.019(4)
C1 0.066(8) 0.080(9) 0.046(6) 0.019(6) -0.022(6) -0.044(7)
C2 0.078(9) 0.094(10) 0.055(7) 0.007(7) -0.015(7) -0.044(8)
C3 0.048(7) 0.079(9) 0.063(7) 0.012(6) 0.004(6) -0.036(7)
C4 0.047(7) 0.039(6) 0.050(6) 0.008(5) -0.011(5) -0.022(5)
C5 0.050(6) 0.063(6) 0.018(4) -0.008(4) 0.005(4) -0.040(5)
C6 0.083(9) 0.069(7) 0.025(5) -0.003(5) -0.009(5) -0.044(7)
C7 0.057(7) 0.072(8) 0.033(5) -0.014(5) -0.003(5) -0.032(6)
C8 0.025(5) 0.047(6) 0.027(5) 0.005(4) -0.002(4) -0.009(5)
C9 0.043(6) 0.041(6) 0.034(5) 0.005(4) -0.017(5) -0.019(5)
C10 0.064(7) 0.058(7) 0.032(5) 0.005(4) -0.007(5) -0.043(6)
C11 0.051(7) 0.046(6) 0.031(5) 0.007(4) -0.007(5) -0.026(5)
C12 0.044(6) 0.033(5) 0.023(4) 0.003(4) -0.015(4) -0.016(5)
C13 0.036(6) 0.044(6) 0.043(6) 0.005(4) -0.002(5) -0.015(5)
C14 0.059(7) 0.064(7) 0.040(6) 0.001(5) -0.016(5) -0.029(6)
C15 0.058(7) 0.056(7) 0.039(6) -0.002(5) -0.018(5) -0.023(6)
C16 0.036(6) 0.050(6) 0.031(5) -0.007(4) -0.009(5) -0.018(5)
C17 0.035(6) 0.032(5) 0.031(5) -0.007(4) -0.002(4) -0.012(4)
C18 0.055(7) 0.029(5) 0.050(6) 0.003(4) -0.003(5) -0.026(5)
C19 0.104(10) 0.060(7) 0.044(6) 0.023(5) -0.028(6) -0.061(7)
C20 0.051(6) 0.026(5) 0.029(5) 0.014(4) -0.016(5) -0.022(4)
C21 0.055(7) 0.041(6) 0.067(7) 0.009(5) -0.028(6) -0.024(5)
C22 0.069(9) 0.046(7) 0.093(9) -0.008(6) -0.025(7) -0.023(6)
C23 0.065(8) 0.044(7) 0.081(8) -0.010(6) -0.006(7) -0.028(6)
C24 0.049(7) 0.038(6) 0.057(7) -0.011(5) -0.008(6) -0.022(5)
C25 0.089(8) 0.037(5) 0.025(5) 0.004(4) -0.011(5) -0.035(6)
C26 0.096(9) 0.033(6) 0.050(6) 0.001(4) -0.014(6) -0.039(6)
C27 0.077(8) 0.033(5) 0.051(6) 0.010(4) -0.025(6) -0.030(5)
C28 0.087(8) 0.035(5) 0.033(5) 0.010(4) -0.024(6) -0.036(6)
C29 0.073(8) 0.025(5) 0.032(5) 0.013(4) -0.008(5) -0.027(5)
C30 0.047(7) 0.040(6) 0.050(6) 0.006(5) 0.004(5) -0.011(5)
C31 0.059(8) 0.064(7) 0.049(6) 0.021(5) -0.011(6) -0.025(6)
C32 0.039(6) 0.034(5) 0.049(6) 0.015(4) -0.017(5) -0.017(5)
Mo1A 0.0893(9) 0.0343(5) 0.0731(7) 0.0001(5) -0.0331(6) -0.0192(5)
Mo2A 0.0691(7) 0.0326(5) 0.0415(5) 0.0021(4) -0.0206(5) -0.0236(5)
Mo3A 0.0585(6) 0.0247(4) 0.0265(4) 0.0019(3) -0.0111(4) -0.0228(4)
Mo4A 0.0666(7) 0.0405(5) 0.0306(4) 0.0018(3) -0.0065(4) -0.0327(5)
K1A 0.0867(18) 0.0339(11) 0.0315(11) 0.0036(9) -0.0138(12) -0.0282(12)
K2A 0.084(2) 0.0310(15) 0.0269(14) 0.0005(11) -0.0144(16) -0.0259(16)
Cl1A 0.130(6) 0.012(2) 0.110(5) -0.007(3) -0.047(5) 0.004(3)
Cl2A 0.107(3) 0.109(3) 0.0341(14) 0.0031(15) 0.0061(16) -0.069(2)
S1A 0.113(3) 0.0490(18) 0.083(2) 0.0256(16) -0.040(2) -0.0384(19)
S2A 0.071(2) 0.061(2) 0.075(2) -0.0060(15) -0.0347(19) -0.0049(17)
S3A 0.076(2) 0.0535(18) 0.079(2) -0.0280(15) -0.0259(19) -0.0091(16)
S4A 0.116(3) 0.0487(17) 0.077(2) 0.0014(15) -0.035(2) -0.0477(19)
S5A 0.082(2) 0.0443(14) 0.0280(12) 0.0090(10) -0.0183(13) -0.0402(15)
S6A 0.081(2) 0.0429(14) 0.0273(12) -0.0048(10) -0.0029(13) -0.0381(14)
S7A 0.062(2) 0.0493(16) 0.0496(16) -0.0007(12) 0.0001(14) -0.0230(14)
S8A 0.070(2) 0.0479(15) 0.0454(15) 0.0105(12) -0.0135(14) -0.0396(15)
O1A 0.087(6) 0.053(5) 0.036(4) 0.010(3) -0.012(4) -0.042(4)
O2A 0.083(6) 0.046(4) 0.056(5) 0.003(3) -0.034(4) -0.028(4)
O3A 0.092(6) 0.045(4) 0.038(4) -0.002(3) -0.006(4) -0.034(4)
O4A 0.074(5) 0.044(4) 0.044(4) 0.013(3) -0.018(4) -0.027(4)
O5A 0.078(5) 0.044(4) 0.027(4) 0.006(3) -0.016(4) -0.018(4)
O6A 0.077(5) 0.055(4) 0.017(3) 0.001(3) -0.005(3) -0.046(4)
O7A 0.069(5) 0.029(4) 0.040(4) 0.005(3) -0.018(4) -0.019(3)
O8A 0.074(5) 0.028(3) 0.040(4) 0.001(3) -0.015(4) -0.025(4)
N1A 0.069(6) 0.035(5) 0.047(5) 0.014(4) -0.031(5) -0.028(4)
N2A 0.066(6) 0.044(5) 0.045(5) 0.003(4) -0.024(5) -0.026(5)
N3A 0.051(6) 0.047(5) 0.040(5) -0.012(4) -0.012(4) -0.022(4)
N4A 0.071(6) 0.050(5) 0.028(4) 0.005(4) -0.007(4) -0.037(5)
N5A 0.062(6) 0.019(4) 0.029(4) 0.004(3) -0.015(4) -0.019(4)
N6A 0.053(5) 0.021(4) 0.017(3) 0.004(3) -0.007(3) -0.014(4)
N7A 0.042(5) 0.031(4) 0.039(4) 0.005(3) -0.016(4) -0.019(4)
N8A 0.078(6) 0.027(4) 0.037(4) 0.004(3) -0.029(4) -0.022(4)
C1A 0.086(9) 0.070(8) 0.058(7) 0.021(6) -0.032(7) -0.055(7)
C2A 0.139(13) 0.077(9) 0.032(6) 0.027(6) -0.018(7) -0.064(9)
C3A 0.102(10) 0.076(8) 0.035(6) 0.012(5) -0.017(6) -0.062(8)
C4A 0.055(7) 0.057(7) 0.028(5) 0.011(5) -0.002(5) -0.031(6)
C5A 0.059(8) 0.065(8) 0.037(6) -0.008(5) -0.013(6) -0.005(6)
C6A 0.077(10) 0.097(10) 0.052(7) -0.021(6) -0.023(7) -0.023(8)
C7A 0.075(9) 0.091(10) 0.081(9) -0.011(7) -0.036(8) -0.037(8)
C8A 0.062(8) 0.063(8) 0.040(6) -0.017(5) -0.012(6) -0.029(6)
C9A 0.071(8) 0.062(7) 0.047(7) -0.016(5) -0.023(6) -0.023(6)
C10A 0.074(9) 0.102(11) 0.047(7) -0.035(7) -0.008(7) -0.031(8)
C11A 0.076(9) 0.099(10) 0.040(6) -0.017(6) -0.010(6) -0.046(8)
C12A 0.052(7) 0.057(7) 0.046(6) 0.002(5) -0.005(5) -0.039(6)
C13A 0.057(7) 0.053(7) 0.041(6) -0.008(5) -0.006(5) -0.029(6)
C14A 0.096(10) 0.066(8) 0.038(6) 0.005(5) -0.012(6) -0.056(7)
C15A 0.102(10) 0.099(10) 0.030(6) 0.014(6) -0.029(6) -0.062(8)
C16A 0.067(8) 0.044(6) 0.033(5) 0.013(4) -0.022(5) -0.034(6)
C17A 0.049(6) 0.016(4) 0.054(6) 0.006(4) -0.024(5) -0.017(4)
C18A 0.086(9) 0.051(7) 0.046(6) 0.005(5) -0.030(6) -0.041(7)
C19A 0.093(10) 0.043(6) 0.057(7) 0.007(5) -0.033(7) -0.013(6)
C20A 0.061(7) 0.028(5) 0.047(6) 0.003(4) -0.014(6) -0.017(5)
C21A 0.053(6) 0.025(5) 0.029(5) -0.007(4) -0.013(5) -0.010(4)
C22A 0.058(7) 0.032(5) 0.032(5) -0.006(4) -0.008(5) -0.022(5)
C23A 0.092(9) 0.053(6) 0.031(5) -0.006(4) -0.008(6) -0.050(6)
C24A 0.065(7) 0.045(6) 0.034(5) 0.007(4) -0.012(5) -0.035(5)
C25A 0.060(8) 0.031(5) 0.071(7) 0.010(5) -0.017(7) -0.027(6)
C26A 0.059(8) 0.052(7) 0.086(9) 0.000(6) -0.010(7) -0.016(6)
C27A 0.061(8) 0.049(7) 0.073(8) 0.007(6) -0.023(7) -0.020(6)
C28A 0.057(8) 0.037(6) 0.044(6) -0.002(5) -0.012(6) -0.025(5)
C29A 0.080(8) 0.044(6) 0.045(6) 0.012(5) -0.022(6) -0.045(6)
C30A 0.128(11) 0.032(6) 0.086(9) 0.022(5) -0.057(8) -0.055(7)
C31A 0.132(12) 0.052(7) 0.064(8) -0.017(6) -0.006(8) -0.062(8)
C32A 0.065(7) 0.030(5) 0.043(6) 0.005(4) -0.018(6) -0.025(5)

loop_
_atom_type_symbol
_atom_type_description
_atom_type_scat_dispersion_real
_atom_type_scat_dispersion_imag
_atom_type_scat_source
C C 0.0033 0.0016 'International Tables Vol C Tables 4.2.6.8 and 6.1.1.4'
H H 0.0000 0.0000 'International Tables Vol C Tables 4.2.6.8 and 6.1.1.4'
Cl Cl 0.1484 0.1585 'International Tables Vol C Tables 4.2.6.8 and 6.1.1.4'
K K 0.2009 0.2494 'International Tables Vol C Tables 4.2.6.8 and 6.1.1.4'
Mo Mo -1.6832 0.6857 'International Tables Vol C Tables 4.2.6.8 and 6.1.1.4'
N N 0.0061 0.0033 'International Tables Vol C Tables 4.2.6.8 and 6.1.1.4'
O O 0.0106 0.0060 'International Tables Vol C Tables 4.2.6.8 and 6.1.1.4'
S S 0.1246 0.1234 'International Tables Vol C Tables 4.2.6.8 and 6.1.1.4'

loop_
_geom_angle_atom_site_label_1
_geom_angle_atom_site_label_2
_geom_angle_atom_site_label_3
_geom_angle
_geom_angle_site_symmetry_1
_geom_angle_site_symmetry_3
Mo2 Mo1 Cl1 173.6(2) . .
Mo2 Mo1 S1 95.48(8) . .
Mo2 Mo1 S2 94.68(7) . .
Mo2 Mo1 S3 95.75(7) . .
Mo2 Mo1 S4 94.36(7) . .
S1 Mo1 Cl1 90.7(2) . .
S1 Mo1 S2 88.54(10) . .
S1 Mo1 S4 90.25(10) . .
S2 Mo1 Cl1 83.9(2) . .
S3 Mo1 Cl1 78.1(2) . .
S3 Mo1 S1 168.76(9) . .
S3 Mo1 S2 90.90(10) . .
S3 Mo1 S4 88.54(10) . .
S4 Mo1 Cl1 87.2(2) . .
S4 Mo1 S2 170.96(9) . .
Mo1 Mo2 K1 179.31(5) . .
Mo1 Mo2 N1 95.8(2) . .
Mo1 Mo2 N2 97.3(2) . .
Mo1 Mo2 N3 95.75(18) . .
Mo1 Mo2 N4 97.9(2) . .
N1 Mo2 K1 84.8(2) . .
N2 Mo2 K1 83.0(2) . .
N2 Mo2 N1 87.8(3) . .
N3 Mo2 K1 83.61(18) . .
N3 Mo2 N1 168.4(3) . .
N3 Mo2 N2 91.1(3) . .
N3 Mo2 N4 88.6(3) . .
N4 Mo2 K1 81.8(2) . .
N4 Mo2 N1 89.4(3) . .
N4 Mo2 N2 164.8(3) . .
Mo4 Mo3 K2 179.37(3) . .
Mo4 Mo3 N5 96.30(17) . .
Mo4 Mo3 N6 95.80(19) . .
Mo4 Mo3 N7 97.57(17) . .
Mo4 Mo3 N8 97.21(19) . .
N5 Mo3 K2 83.16(17) . .
N6 Mo3 K2 84.52(19) . .
N6 Mo3 N5 89.1(3) . .
N7 Mo3 K2 82.99(17) . .
N7 Mo3 N5 165.9(2) . .
N7 Mo3 N6 86.9(3) . .
N7 Mo3 N8 89.7(3) . .
N8 Mo3 K2 82.49(19) . .
N8 Mo3 N5 91.1(3) . .
N8 Mo3 N6 166.9(3) . .
Mo3 Mo4 Cl2 174.15(9) . .
Mo3 Mo4 S5 94.79(7) . .
Mo3 Mo4 S6 95.66(8) . .
Mo3 Mo4 S7 93.96(7) . .
Mo3 Mo4 S8 94.65(8) . .
S5 Mo4 Cl2 88.71(8) . .
S5 Mo4 S7 170.15(9) . .
S6 Mo4 Cl2 89.18(11) . .
S6 Mo4 S5 87.11(10) . .
S6 Mo4 S7 87.54(10) . .
S6 Mo4 S8 169.68(8) . .
S7 Mo4 Cl2 82.95(9) . .
S8 Mo4 Cl2 80.50(10) . .
S8 Mo4 S5 92.47(9) . .
S8 Mo4 S7 91.32(10) . .
K2 K1 Mo2 169.08(7) . .
K2 K1 C32 67.39(17) . 2_575
O1 K1 Mo2 58.60(14) . .
O1 K1 K2 129.39(15) . .
O1 K1 O5 141.18(19) . 2_575
O1 K1 O6 92.3(2) . .
O1 K1 O7 150.1(2) . .
O1 K1 O8 84.5(2) . 2_575
O1 K1 C32 74.4(2) . 2_575
O2 K1 Mo2 58.95(13) . .
O2 K1 K2 114.01(14) . .
O2 K1 O1 72.4(2) . .
O2 K1 O5 75.36(18) . 2_575
O2 K1 O6 144.3(2) . .
O2 K1 O7 137.5(2) . .
O2 K1 O8 80.00(18) . 2_575
O2 K1 C32 62.1(2) . 2_575
O3 K1 Mo2 58.67(13) . .
O3 K1 K2 113.00(15) . .
O3 K1 O1 117.2(2) . .
O3 K1 O2 77.76(19) . .
O3 K1 O4 74.0(2) . .
O3 K1 O5 75.31(19) . 2_575
O3 K1 O6 136.84(19) . .
O3 K1 O7 76.00(18) . .
O3 K1 O8 141.7(2) . 2_575
O3 K1 C32 132.9(2) . 2_575
O4 K1 Mo2 59.84(13) . .
O4 K1 K2 126.93(14) . .
O4 K1 O1 74.4(2) . .
O4 K1 O2 118.71(19) . .
O4 K1 O5 141.9(2) . 2_575
O4 K1 O6 86.0(2) . .
O4 K1 O7 85.0(2) . .
O4 K1 O8 144.4(2) . 2_575
O4 K1 C32 146.3(2) . 2_575
O5 K1 Mo2 119.32(13) 2_575 .
O5 K1 K2 49.81(12) 2_575 .
O5 K1 O6 101.71(19) 2_575 .
O5 K1 O7 65.96(18) 2_575 .
O5 K1 O8 69.08(19) 2_575 2_575
O5 K1 C32 71.7(2) 2_575 2_575
O6 K1 Mo2 138.78(16) . .
O6 K1 K2 51.97(15) . .
O6 K1 C32 82.9(2) . 2_575
O7 K1 Mo2 127.71(14) . .
O7 K1 K2 50.48(13) . .
O7 K1 O6 64.30(19) . .
O7 K1 O8 101.15(19) . 2_575
O7 K1 C32 117.7(2) . 2_575
O8 K1 Mo2 130.30(14) 2_575 .
O8 K1 K2 50.81(14) 2_575 .
O8 K1 O6 66.23(18) 2_575 .
O8 K1 C32 18.74(18) 2_575 2_575
C32 K1 Mo2 112.19(17) 2_575 .
Mo3 K2 Mo3 180.0 . 2_575
K1 K2 Mo3 87.81(5) . 2_575
K1 K2 Mo3 87.81(5) 2_575 .
K1 K2 Mo3 92.19(5) 2_575 2_575
K1 K2 Mo3 92.19(5) . .
K1 K2 K1 180.00(9) 2_575 .
O5 K2 Mo3 124.39(12) . 2_575
O5 K2 Mo3 55.61(12) . .
O5 K2 Mo3 55.61(12) 2_575 2_575
O5 K2 Mo3 124.39(12) 2_575 .
O5 K2 K1 52.53(14) 2_575 .
O5 K2 K1 52.53(14) . 2_575
O5 K2 K1 127.47(14) . .
O5 K2 K1 127.47(14) 2_575 2_575
O5 K2 O5 180.0 . 2_575
O5 K2 O6 105.23(18) . 2_575
O5 K2 O6 74.77(18) 2_575 2_575
O5 K2 O6 105.23(18) 2_575 .
O5 K2 O6 74.77(18) . .
O5 K2 O7 111.46(17) 2_575 2_575
O5 K2 O7 68.54(17) 2_575 .
O5 K2 O7 68.54(17) . 2_575
O5 K2 O7 111.46(17) . .
O5 K2 O8 108.38(19) 2_575 .
O5 K2 O8 108.37(19) . 2_575
O5 K2 O8 71.62(19) 2_575 2_575
O5 K2 O8 71.63(19) . .
O6 K2 Mo3 56.24(12) . .
O6 K2 Mo3 56.24(12) 2_575 2_575
O6 K2 Mo3 123.76(12) 2_575 .
O6 K2 Mo3 123.75(12) . 2_575
O6 K2 K1 127.23(13) 2_575 .
O6 K2 K1 127.23(13) . 2_575
O6 K2 K1 52.77(13) . .
O6 K2 K1 52.77(13) 2_575 2_575
O6 K2 O6 180.0 . 2_575
O7 K2 Mo3 55.96(12) 2_575 2_575
O7 K2 Mo3 124.04(12) . 2_575
O7 K2 Mo3 124.04(12) 2_575 .
O7 K2 Mo3 55.96(12) . .
O7 K2 K1 127.39(14) 2_575 .
O7 K2 K1 52.61(14) . .
O7 K2 K1 127.39(14) . 2_575
O7 K2 K1 52.61(14) 2_575 2_575
O7 K2 O6 65.8(2) . .
O7 K2 O6 114.2(2) . 2_575
O7 K2 O6 114.2(2) 2_575 .
O7 K2 O6 65.8(2) 2_575 2_575
O7 K2 O7 180.0 . 2_575
O7 K2 O8 105.09(18) 2_575 .
O7 K2 O8 74.91(18) 2_575 2_575
O7 K2 O8 74.91(18) . .
O7 K2 O8 105.09(18) . 2_575
O8 K2 Mo3 123.70(13) 2_575 .
O8 K2 Mo3 56.30(13) . .
O8 K2 Mo3 123.70(13) . 2_575
O8 K2 Mo3 56.30(13) 2_575 2_575
O8 K2 K1 52.63(13) 2_575 .
O8 K2 K1 127.37(13) 2_575 2_575
O8 K2 K1 127.37(13) . .
O8 K2 K1 52.63(13) . 2_575
O8 K2 O6 112.43(18) 2_575 2_575
O8 K2 O6 112.43(18) . .
O8 K2 O6 67.57(18) . 2_575
O8 K2 O6 67.57(18) 2_575 .
O8 K2 O8 180.0 . 2_575
C1 S1 Mo1 101.7(4) . .
C5 S2 Mo1 102.8(3) . .
C9 S3 Mo1 102.8(3) . .
C13 S4 Mo1 103.4(3) . .
C17 S5 Mo4 102.4(3) . .
C21 S6 Mo4 102.1(4) . .
C25 S7 Mo4 103.1(3) . .
C29 S8 Mo4 104.2(3) . .
C4 O1 K1 142.8(7) . .
C8 O2 K1 146.0(6) . .
C12 O3 K1 147.8(6) . .
C16 O4 K1 145.4(6) . .
K2 O5 K1 77.66(17) . 2_575
C20 O5 K1 121.6(6) . 2_575
C20 O5 K2 152.0(5) . .
K2 O6 K1 75.26(18) . .
C24 O6 K1 116.4(6) . .
C24 O6 K2 148.8(6) . .
K2 O7 K1 76.90(17) . .
C28 O7 K1 124.3(7) . .
C28 O7 K2 150.3(5) . .
K2 O8 K1 76.56(16) . 2_575
C32 O8 K1 112.1(5) . 2_575
C32 O8 K2 149.5(6) . .
C1 N1 Mo2 124.3(7) . .
C1 N1 C4 109.9(9) . .
C4 N1 Mo2 125.8(6) . .
C5 N2 Mo2 122.3(6) . .
C5 N2 C8 111.0(8) . .
C8 N2 Mo2 126.4(6) . .
C9 N3 Mo2 125.7(6) . .
C9 N3 C12 107.8(8) . .
C12 N3 Mo2 126.4(6) . .
C13 N4 Mo2 121.2(6) . .
C13 N4 C16 110.5(7) . .
C16 N4 Mo2 128.1(6) . .
C17 N5 Mo3 123.6(6) . .
C17 N5 C20 110.3(7) . .
C20 N5 Mo3 126.1(5) . .
C21 N6 Mo3 123.2(6) . .
C21 N6 C24 110.1(8) . .
C24 N6 Mo3 126.6(7) . .
C25 N7 Mo3 123.5(5) . .
C25 N7 C28 109.8(7) . .
C28 N7 Mo3 126.0(5) . .
C29 N8 Mo3 122.7(6) . .
C32 N8 Mo3 127.9(6) . .
C32 N8 C29 109.4(8) . .
N1 C1 S1 122.4(8) . .
N1 C1 C2 114.0(10) . .
C2 C1 S1 123.6(9) . .
C1 C2 H2A 111.5 . .
C1 C2 H2B 111.5 . .
H2A C2 H2B 109.3 . .
C3 C2 C1 101.3(10) . .
C3 C2 H2A 111.5 . .
C3 C2 H2B 111.5 . .
C2 C3 H3A 110.8 . .
C2 C3 H3B 110.8 . .
C2 C3 C4 104.8(9) . .
H3A C3 H3B 108.9 . .
C4 C3 H3A 110.8 . .
C4 C3 H3B 110.8 . .
O1 C4 N1 125.2(9) . .
O1 C4 C3 125.1(9) . .
N1 C4 C3 109.7(9) . .
N2 C5 S2 122.7(7) . .
N2 C5 C6 111.2(8) . .
C6 C5 S2 126.1(6) . .
C5 C6 H6A 110.9 . .
C5 C6 H6B 110.9 . .
H6A C6 H6B 108.9 . .
C7 C6 C5 104.4(7) . .
C7 C6 H6A 110.9 . .
C7 C6 H6B 110.9 . .
C6 C7 H7A 110.7 . .
C6 C7 H7B 110.7 . .
C6 C7 C8 105.1(8) . .
H7A C7 H7B 108.8 . .
C8 C7 H7A 110.7 . .
C8 C7 H7B 110.7 . .
O2 C8 N2 123.9(8) . .
O2 C8 C7 127.8(8) . .
N2 C8 C7 108.2(8) . .
N3 C9 S3 119.8(7) . .
N3 C9 C10 114.9(8) . .
C10 C9 S3 125.3(7) . .
C9 C10 H10A 111.1 . .
C9 C10 H10B 111.1 . .
C9 C10 C11 103.5(7) . .
H10A C10 H10B 109.0 . .
C11 C10 H10A 111.1 . .
C11 C10 H10B 111.1 . .
C10 C11 H11A 111.1 . .
C10 C11 H11B 111.1 . .
H11A C11 H11B 109.1 . .
C12 C11 C10 103.1(7) . .
C12 C11 H11A 111.1 . .
C12 C11 H11B 111.1 . .
O3 C12 N3 122.1(8) . .
O3 C12 C11 127.6(8) . .
N3 C12 C11 110.3(7) . .
N4 C13 S4 123.0(7) . .
N4 C13 C14 112.4(8) . .
C14 C13 S4 124.6(7) . .
C13 C14 H14A 111.4 . .
C13 C14 H14B 111.4 . .
C13 C14 C15 102.0(8) . .
H14A C14 H14B 109.2 . .
C15 C14 H14A 111.4 . .
C15 C14 H14B 111.4 . .
C14 C15 H15A 110.6 . .
C14 C15 H15B 110.6 . .
H15A C15 H15B 108.7 . .
C16 C15 C14 105.8(7) . .
C16 C15 H15A 110.6 . .
C16 C15 H15B 110.6 . .
O4 C16 N4 123.7(8) . .
O4 C16 C15 127.4(8) . .
N4 C16 C15 108.9(8) . .
N5 C17 S5 122.6(7) . .
N5 C17 C18 111.9(7) . .
C18 C17 S5 125.5(6) . .
C17 C18 H18A 111.2 . .
C17 C18 H18B 111.2 . .
C17 C18 C19 103.1(7) . .
H18A C18 H18B 109.1 . .
C19 C18 H18A 111.2 . .
C19 C18 H18B 111.2 . .
C18 C19 H19A 110.9 . .
C18 C19 H19B 110.9 . .
H19A C19 H19B 108.9 . .
C20 C19 C18 104.4(7) . .
C20 C19 H19A 110.9 . .
C20 C19 H19B 110.9 . .
O5 C20 N5 121.2(7) . .
O5 C20 C19 128.8(7) . .
N5 C20 C19 110.0(7) . .
N6 C21 S6 122.9(8) . .
N6 C21 C22 112.8(8) . .
C22 C21 S6 124.3(8) . .
C21 C22 H22A 111.1 . .
C21 C22 H22B 111.1 . .
H22A C22 H22B 109.1 . .
C23 C22 C21 103.1(9) . .
C23 C22 H22A 111.1 . .
C23 C22 H22B 111.1 . .
C22 C23 H23A 110.9 . .
C22 C23 H23B 110.9 . .
C22 C23 C24 104.1(9) . .
H23A C23 H23B 109.0 . .
C24 C23 H23A 110.9 . .
C24 C23 H23B 110.9 . .
O6 C24 N6 123.5(9) . .
O6 C24 C23 126.7(9) . .
N6 C24 C23 109.8(9) . .
N7 C25 S7 121.5(7) . .
N7 C25 C26 113.3(7) . .
C26 C25 S7 125.2(7) . .
C25 C26 H26A 111.2 . .
C25 C26 H26B 111.2 . .
C25 C26 C27 102.7(7) . .
H26A C26 H26B 109.1 . .
C27 C26 H26A 111.2 . .
C27 C26 H26B 111.2 . .
C26 C27 H27A 110.9 . .
C26 C27 H27B 110.9 . .
C26 C27 C28 104.4(7) . .
H27A C27 H27B 108.9 . .
C28 C27 H27A 110.9 . .
C28 C27 H27B 110.9 . .
O7 C28 N7 122.8(8) . .
O7 C28 C27 127.9(8) . .
N7 C28 C27 109.3(7) . .
N8 C29 S8 120.9(8) . .
N8 C29 C30 111.6(8) . .
C30 C29 S8 127.4(7) . .
C29 C30 H30A 111.1 . .
C29 C30 H30B 111.1 . .
C29 C30 C31 103.4(8) . .
H30A C30 H30B 109.0 . .
C31 C30 H30A 111.1 . .
C31 C30 H30B 111.1 . .
C30 C31 H31A 110.9 . .
C30 C31 H31B 110.9 . .
H31A C31 H31B 109.0 . .
C32 C31 C30 104.1(9) . .
C32 C31 H31A 110.9 . .
C32 C31 H31B 110.9 . .
O8 C32 K1 49.2(4) . 2_575
O8 C32 N8 123.2(9) . .
O8 C32 C31 126.6(9) . .
N8 C32 K1 120.6(6) . 2_575
N8 C32 C31 110.2(8) . .
C31 C32 K1 104.6(6) . 2_575
Mo2A Mo1A Cl1A 179.14(18) . .
Mo2A Mo1A S1A 94.72(9) . .
Mo2A Mo1A S2A 95.28(9) . .
Mo2A Mo1A S3A 94.67(9) . .
Mo2A Mo1A S4A 95.41(9) . .
S1A Mo1A Cl1A 85.62(19) . .
S2A Mo1A Cl1A 83.97(18) . .
S2A Mo1A S1A 84.21(13) . .
S3A Mo1A Cl1A 84.97(19) . .
S3A Mo1A S1A 170.56(11) . .
S3A Mo1A S2A 94.06(12) . .
S4A Mo1A Cl1A 85.36(18) . .
S4A Mo1A S1A 92.20(12) . .
S4A Mo1A S2A 168.97(11) . .
S4A Mo1A S3A 87.78(12) . .
Mo1A Mo2A K1A 179.28(5) . .
Mo1A Mo2A N1A 96.9(2) . .
Mo1A Mo2A N2A 96.5(2) . .
Mo1A Mo2A N3A 96.9(2) . .
N1A Mo2A K1A 82.7(2) . .
N1A Mo2A N3A 166.1(3) . .
N2A Mo2A K1A 82.9(2) . .
N2A Mo2A N1A 83.9(3) . .
N2A Mo2A N3A 92.6(3) . .
N3A Mo2A K1A 83.5(2) . .
N4A Mo2A Mo1A 96.4(2) . .
N4A Mo2A K1A 84.2(2) . .
N4A Mo2A N1A 91.6(3) . .
N4A Mo2A N2A 166.8(3) . .
N4A Mo2A N3A 88.9(3) . .
Mo4A Mo3A K2A 179.15(3) . .
Mo4A Mo3A N5A 97.60(19) . .
N5A Mo3A K2A 82.77(19) . .
N6A Mo3A Mo4A 97.14(17) . .
N6A Mo3A K2A 82.09(17) . .
N6A Mo3A N5A 89.9(3) . .
N6A Mo3A N7A 89.4(3) . .
N7A Mo3A Mo4A 95.1(2) . .
N7A Mo3A K2A 84.5(2) . .
N7A Mo3A N5A 167.3(3) . .
N8A Mo3A Mo4A 96.4(2) . .
N8A Mo3A K2A 84.4(2) . .
N8A Mo3A N5A 87.9(3) . .
N8A Mo3A N6A 166.5(3) . .
N8A Mo3A N7A 89.7(3) . .
Mo3A Mo4A Cl2A 173.84(9) . .
Mo3A Mo4A S5A 94.21(8) . .
Mo3A Mo4A S6A 94.33(7) . .
Mo3A Mo4A S7A 95.60(8) . .
Mo3A Mo4A S8A 94.38(7) . .
S5A Mo4A Cl2A 80.08(11) . .
S5A Mo4A S6A 89.98(9) . .
S5A Mo4A S7A 170.19(9) . .
S5A Mo4A S8A 91.48(9) . .
S6A Mo4A Cl2A 83.44(9) . .
S6A Mo4A S7A 89.01(10) . .
S6A Mo4A S8A 171.04(9) . .
S7A Mo4A Cl2A 90.11(11) . .
S8A Mo4A Cl2A 88.11(10) . .
S8A Mo4A S7A 88.04(10) . .
K2A K1A Mo2A 177.24(8) . .
O1A K1A Mo2A 58.55(16) . .
O1A K1A K2A 122.89(16) . .
O1A K1A O2A 70.5(2) . .
O1A K1A O3A 117.3(2) . .
O1A K1A O4A 75.33(19) . .
O1A K1A O5A 81.90(19) . 2_566
O1A K1A O6A 144.1(2) . .
O1A K1A O7A 141.4(2) . .
O1A K1A O8A 82.7(2) . 2_566
O1A K1A C24A 147.3(2) . .
O2A K1A Mo2A 59.14(15) . .
O2A K1A K2A 118.66(16) . .
O2A K1A O4A 116.6(2) . .
O2A K1A O5A 77.9(2) . 2_566
O2A K1A O6A 145.4(2) . .
O2A K1A O7A 81.7(2) . .
O2A K1A O8A 136.4(2) . 2_566
O2A K1A C24A 136.1(2) . .
O3A K1A Mo2A 58.82(15) . .
O3A K1A K2A 119.59(16) . .
O3A K1A O2A 76.9(2) . .
O3A K1A O4A 73.8(2) . .
O3A K1A O5A 140.1(2) . 2_566
O3A K1A O6A 83.4(2) . .
O3A K1A O7A 80.0(2) . .
O3A K1A O8A 146.7(2) . 2_566
O3A K1A C24A 65.6(2) . .
O4A K1A Mo2A 57.53(15) . .
O4A K1A K2A 124.73(16) . .
O4A K1A O5A 145.9(2) . 2_566
O4A K1A O6A 83.96(18) . .
O4A K1A O7A 142.76(19) . .
O4A K1A O8A 87.4(2) . 2_566
O4A K1A C24A 74.7(2) . .
O5A K1A Mo2A 128.20(14) 2_566 .
O5A K1A K2A 51.20(13) 2_566 .
O5A K1A C24A 117.7(2) 2_566 .
O6A K1A Mo2A 130.83(13) . .
O6A K1A K2A 49.75(12) . .
O6A K1A O5A 100.94(18) . 2_566
O6A K1A O7A 66.87(18) . .
O6A K1A O8A 67.14(19) . 2_566
O6A K1A C24A 18.6(2) . .
O7A K1A Mo2A 127.13(17) . .
O7A K1A K2A 50.16(15) . .
O7A K1A O5A 66.06(19) . 2_566
O7A K1A C24A 70.52(19) . .
O8A K1A Mo2A 131.72(15) 2_566 .
O8A K1A K2A 50.93(13) 2_566 .
O8A K1A O5A 64.45(19) 2_566 2_566
O8A K1A O7A 101.0(2) 2_566 .
O8A K1A C24A 83.2(2) 2_566 .
C24A K1A Mo2A 113.35(16) . .
C24A K1A K2A 66.84(16) . .
Mo3A K2A Mo3A 180.0 2_566 .
K1A K2A Mo3A 91.91(5) 2_566 .
K1A K2A Mo3A 91.91(5) . 2_566
K1A K2A Mo3A 88.09(5) 2_566 2_566
K1A K2A Mo3A 88.09(5) . .
K1A K2A K1A 180.0 . 2_566
O5A K2A Mo3A 56.53(15) . .
O5A K2A Mo3A 56.53(15) 2_566 2_566
O5A K2A Mo3A 123.47(15) . 2_566
O5A K2A Mo3A 123.47(15) 2_566 .
O5A K2A K1A 53.26(13) . 2_566
O5A K2A K1A 126.74(13) . .
O5A K2A K1A 126.74(13) 2_566 2_566
O5A K2A K1A 53.26(13) 2_566 .
O5A K2A O5A 180.0 . 2_566
O6A K2A Mo3A 55.53(13) 2_566 2_566
O6A K2A Mo3A 55.53(13) . .
O6A K2A Mo3A 124.47(13) 2_566 .
O6A K2A Mo3A 124.47(13) . 2_566
O6A K2A K1A 128.07(14) 2_566 .
O6A K2A K1A 51.93(14) . .
O6A K2A K1A 128.07(14) . 2_566
O6A K2A K1A 51.93(14) 2_566 2_566
O6A K2A O5A 74.82(18) 2_566 2_566
O6A K2A O5A 74.82(18) . .
O6A K2A O5A 105.18(18) . 2_566
O6A K2A O5A 105.18(18) 2_566 .
O6A K2A O6A 180.00(16) 2_566 .
O6A K2A O7A 110.68(19) 2_566 .
O6A K2A O7A 69.32(19) 2_566 2_566
O6A K2A O7A 69.32(19) . .
O6A K2A O7A 110.68(19) . 2_566
O6A K2A O8A 110.96(17) 2_566 2_566
O6A K2A O8A 69.04(17) . 2_566
O6A K2A O8A 69.04(17) 2_566 .
O6A K2A O8A 110.96(17) . .
O7A K2A Mo3A 124.86(13) . 2_566
O7A K2A Mo3A 124.86(13) 2_566 .
O7A K2A Mo3A 55.14(13) 2_566 2_566
O7A K2A Mo3A 55.14(13) . .
O7A K2A K1A 52.48(13) . .
O7A K2A K1A 127.52(14) 2_566 .
O7A K2A K1A 52.48(14) 2_566 2_566
O7A K2A K1A 127.52(13) . 2_566
O7A K2A O5A 68.35(19) . 2_566
O7A K2A O5A 68.35(19) 2_566 .
O7A K2A O5A 111.65(19) . .
O7A K2A O5A 111.65(19) 2_566 2_566
O7A K2A O7A 180.0 2_566 .
O7A K2A O8A 104.65(19) . 2_566
O7A K2A O8A 75.35(19) . .
O7A K2A O8A 75.35(19) 2_566 2_566
O7A K2A O8A 104.65(19) 2_566 .
O8A K2A Mo3A 124.49(12) 2_566 .
O8A K2A Mo3A 55.51(12) 2_566 2_566
O8A K2A Mo3A 124.49(12) . 2_566
O8A K2A Mo3A 55.51(12) . .
O8A K2A K1A 52.26(14) . 2_566
O8A K2A K1A 127.74(14) . .
O8A K2A K1A 127.74(14) 2_566 2_566
O8A K2A K1A 52.26(14) 2_566 .
O8A K2A O5A 66.2(2) 2_566 2_566
O8A K2A O5A 66.2(2) . .
O8A K2A O5A 113.8(2) . 2_566
O8A K2A O5A 113.8(2) 2_566 .
O8A K2A O8A 180.0 . 2_566
C1A S1A Mo1A 103.5(4) . .
C5A S2A Mo1A 102.2(4) . .
C9A S3A Mo1A 104.8(4) . .
C13A S4A Mo1A 102.8(3) . .
C17A S5A Mo4A 103.9(3) . .
C21A S6A Mo4A 103.9(3) . .
C25A S7A Mo4A 101.6(4) . .
C29A S8A Mo4A 103.3(3) . .
C4A O1A K1A 148.5(6) . .
C8A O2A K1A 142.5(7) . .
C12A O3A K1A 147.1(7) . .
C16A O4A K1A 147.1(7) . .
K2A O5A K1A 75.54(15) . 2_566
C20A O5A K1A 122.1(6) . 2_566
C20A O5A K2A 148.5(7) . .
K2A O6A K1A 78.31(15) . .
C24A O6A K1A 113.4(6) . .
C24A O6A K2A 152.8(6) . .
K2A O7A K1A 77.4(2) . .
C28A O7A K1A 117.5(6) . .
C28A O7A K2A 152.1(6) . .
K2A O8A K1A 76.81(19) . 2_566
C32A O8A K1A 122.8(6) . 2_566
C32A O8A K2A 149.9(6) . .
C1A N1A Mo2A 123.5(7) . .
C1A N1A C4A 109.3(9) . .
C4A N1A Mo2A 126.0(6) . .
C5A N2A Mo2A 121.6(7) . .
C5A N2A C8A 111.8(9) . .
C8A N2A Mo2A 125.8(7) . .
C9A N3A Mo2A 123.6(7) . .
C9A N3A C12A 109.7(9) . .
C12A N3A Mo2A 126.6(6) . .
C13A N4A Mo2A 124.7(7) . .
C13A N4A C16A 108.8(8) . .
C16A N4A Mo2A 126.4(6) . .
C17A N5A Mo3A 122.9(6) . .
C17A N5A C20A 108.6(8) . .
C20A N5A Mo3A 128.6(6) . .
C21A N6A Mo3A 123.0(6) . .
C21A N6A C24A 109.6(7) . .
C24A N6A Mo3A 127.3(5) . .
C25A N7A Mo3A 125.0(6) . .
C25A N7A C28A 111.7(8) . .
C28A N7A Mo3A 123.3(7) . .
C29A N8A Mo3A 123.6(6) . .
C29A N8A C32A 111.6(8) . .
C32A N8A Mo3A 124.8(6) . .
N1A C1A S1A 120.9(9) . .
N1A C1A C2A 110.6(10) . .
C2A C1A S1A 128.5(8) . .
C1A C2A H2AA 110.4 . .
C1A C2A H2AB 110.4 . .
C1A C2A C3A 106.5(8) . .
H2AA C2A H2AB 108.6 . .
C3A C2A H2AA 110.4 . .
C3A C2A H2AB 110.4 . .
C2A C3A H3AA 111.1 . .
C2A C3A H3AB 111.1 . .
C2A C3A C4A 103.1(8) . .
H3AA C3A H3AB 109.1 . .
C4A C3A H3AA 111.1 . .
C4A C3A H3AB 111.1 . .
O1A C4A N1A 122.8(8) . .
O1A C4A C3A 126.9(9) . .
N1A C4A C3A 110.2(9) . .
N2A C5A S2A 123.6(8) . .
N2A C5A C6A 110.2(10) . .
C6A C5A S2A 126.2(9) . .
C5A C6A H6AA 111.2 . .
C5A C6A H6AB 111.2 . .
C5A C6A C7A 103.0(9) . .
H6AA C6A H6AB 109.1 . .
C7A C6A H6AA 111.2 . .
C7A C6A H6AB 111.2 . .
C6A C7A H7AA 111.0 . .
C6A C7A H7AB 111.0 . .
H7AA C7A H7AB 109.0 . .
C8A C7A C6A 104.0(9) . .
C8A C7A H7AA 111.0 . .
C8A C7A H7AB 111.0 . .
O2A C8A N2A 125.8(9) . .
O2A C8A C7A 124.5(10) . .
N2A C8A C7A 109.7(10) . .
N3A C9A S3A 120.0(9) . .
N3A C9A C10A 113.4(10) . .
C10A C9A S3A 126.6(9) . .
C9A C10A H10C 111.3 . .
C9A C10A H10D 111.3 . .
C9A C10A C11A 102.4(9) . .
H10C C10A H10D 109.2 . .
C11A C10A H10C 111.3 . .
C11A C10A H10D 111.3 . .
C10A C11A H11C 110.7 . .
C10A C11A H11D 110.7 . .
H11C C11A H11D 108.8 . .
C12A C11A C10A 105.3(10) . .
C12A C11A H11C 110.7 . .
C12A C11A H11D 110.7 . .
O3A C12A N3A 123.7(9) . .
O3A C12A C11A 127.3(10) . .
N3A C12A C11A 109.1(9) . .
N4A C13A S4A 120.6(8) . .
N4A C13A C14A 114.2(9) . .
C14A C13A S4A 125.2(7) . .
C13A C14A H14C 111.1 . .
C13A C14A H14D 111.1 . .
C13A C14A C15A 103.2(8) . .
H14C C14A H14D 109.1 . .
C15A C14A H14C 111.1 . .
C15A C14A H14D 111.1 . .
C14A C15A H15C 111.2 . .
C14A C15A H15D 111.2 . .
H15C C15A H15D 109.1 . .
C16A C15A C14A 103.0(9) . .
C16A C15A H15C 111.2 . .
C16A C15A H15D 111.2 . .
O4A C16A N4A 123.3(8) . .
O4A C16A C15A 125.8(10) . .
N4A C16A C15A 110.8(9) . .
N5A C17A S5A 121.4(7) . .
N5A C17A C18A 113.5(9) . .
C18A C17A S5A 125.0(7) . .
C17A C18A H18C 111.0 . .
C17A C18A H18D 111.0 . .
C17A C18A C19A 103.6(8) . .
H18C C18A H18D 109.0 . .
C19A C18A H18C 111.0 . .
C19A C18A H18D 111.0 . .
C18A C19A H19C 111.0 . .
C18A C19A H19D 111.0 . .
H19C C19A H19D 109.0 . .
C20A C19A C18A 103.8(9) . .
C20A C19A H19C 111.0 . .
C20A C19A H19D 111.0 . .
O5A C20A N5A 123.4(9) . .
O5A C20A C19A 126.3(10) . .
N5A C20A C19A 110.4(8) . .
N6A C21A S6A 121.5(7) . .
N6A C21A C22A 110.7(7) . .
C22A C21A S6A 127.8(6) . .
C21A C22A H22C 111.2 . .
C21A C22A H22D 111.2 . .
H22C C22A H22D 109.1 . .
C23A C22A C21A 103.1(6) . .
C23A C22A H22C 111.2 . .
C23A C22A H22D 111.2 . .
C22A C23A H23C 110.3 . .
C22A C23A H23D 110.3 . .
C22A C23A C24A 106.9(8) . .
H23C C23A H23D 108.6 . .
C24A C23A H23C 110.3 . .
C24A C23A H23D 110.3 . .
O6A C24A K1A 48.0(5) . .
O6A C24A N6A 122.3(8) . .
O6A C24A C23A 128.5(9) . .
N6A C24A K1A 126.5(6) . .
N6A C24A C23A 109.3(7) . .
C23A C24A K1A 102.5(6) . .
N7A C25A S7A 122.7(8) . .
N7A C25A C26A 113.3(9) . .
C26A C25A S7A 123.9(9) . .
C25A C26A H26C 111.5 . .
C25A C26A H26D 111.5 . .
C25A C26A C27A 101.5(9) . .
H26C C26A H26D 109.3 . .
C27A C26A H26C 111.5 . .
C27A C26A H26D 111.5 . .
C26A C27A H27C 110.7 . .
C26A C27A H27D 110.7 . .
H27C C27A H27D 108.8 . .
C28A C27A C26A 105.3(9) . .
C28A C27A H27C 110.7 . .
C28A C27A H27D 110.7 . .
O7A C28A N7A 124.7(9) . .
O7A C28A C27A 127.2(9) . .
N7A C28A C27A 108.1(9) . .
N8A C29A S8A 122.2(7) . .
N8A C29A C30A 109.0(9) . .
C30A C29A S8A 128.7(8) . .
C29A C30A H30C 110.7 . .
C29A C30A H30D 110.7 . .
H30C C30A H30D 108.8 . .
C31A C30A C29A 105.2(8) . .
C31A C30A H30C 110.7 . .
C31A C30A H30D 110.7 . .
C30A C31A H31C 110.8 . .
C30A C31A H31D 110.8 . .
C30A C31A C32A 104.9(8) . .
H31C C31A H31D 108.8 . .
C32A C31A H31C 110.8 . .
C32A C31A H31D 110.8 . .
O8A C32A N8A 124.9(8) . .
O8A C32A C31A 125.9(9) . .
N8A C32A C31A 109.1(9) . .

loop_
_geom_bond_atom_site_label_1
_geom_bond_atom_site_label_2
_geom_bond_distance
_geom_bond_site_symmetry_2
Mo1 Mo2 2.1340(14) .
Mo1 Cl1 2.761(9) .
Mo1 S1 2.497(3) .
Mo1 S2 2.516(3) .
Mo1 S3 2.488(3) .
Mo1 S4 2.499(3) .
Mo2 K1 3.922(3) .
Mo2 N1 2.168(8) .
Mo2 N2 2.163(7) .
Mo2 N3 2.153(7) .
Mo2 N4 2.163(7) .
Mo3 Mo4 2.1455(13) .
Mo3 K2 4.0670(19) .
Mo3 N5 2.161(7) .
Mo3 N6 2.156(8) .
Mo3 N7 2.147(6) .
Mo3 N8 2.149(8) .
Mo4 Cl2 2.661(3) .
Mo4 S5 2.497(3) .
Mo4 S6 2.485(3) .
Mo4 S7 2.500(3) .
Mo4 S8 2.490(3) .
K1 K2 3.470(2) .
K1 O1 2.790(8) .
K1 O2 2.710(6) .
K1 O3 2.678(6) .
K1 O4 2.680(7) .
K1 O5 2.819(7) 2_575
K1 O6 2.857(6) .
K1 O7 2.831(7) .
K1 O8 2.835(6) 2_575
K1 C32 3.472(9) 2_575
K2 Mo3 4.0670(19) 2_575
K2 K1 3.470(2) 2_575
K2 O5 2.713(6) .
K2 O5 2.713(6) 2_575
K2 O6 2.827(7) 2_575
K2 O6 2.826(7) .
K2 O7 2.748(6) 2_575
K2 O7 2.748(6) .
K2 O8 2.765(7) .
K2 O8 2.765(7) 2_575
S1 C1 1.691(12) .
S2 C5 1.653(10) .
S3 C9 1.703(9) .
S4 C13 1.652(10) .
S5 C17 1.677(8) .
S6 C21 1.662(10) .
S7 C25 1.690(9) .
S8 C29 1.655(10) .
O1 C4 1.214(11) .
O2 C8 1.188(10) .
O3 C12 1.216(9) .
O4 C16 1.194(10) .
O5 K1 2.819(7) 2_575
O5 C20 1.231(9) .
O6 C24 1.214(11) .
O7 C28 1.205(10) .
O8 K1 2.835(6) 2_575
O8 C32 1.204(10) .
N1 C1 1.286(13) .
N1 C4 1.370(11) .
N2 C5 1.351(10) .
N2 C8 1.399(11) .
N3 C9 1.320(10) .
N3 C12 1.412(11) .
N4 C13 1.355(11) .
N4 C16 1.393(11) .
N5 C17 1.305(10) .
N5 C20 1.399(10) .
N6 C21 1.328(11) .
N6 C24 1.397(11) .
N7 C25 1.316(10) .
N7 C28 1.402(10) .
N8 C29 1.382(11) .
N8 C32 1.368(11) .
C1 C2 1.546(15) .
C2 H2A 0.9900 .
C2 H2B 0.9900 .
C2 C3 1.476(15) .
C3 H3A 0.9900 .
C3 H3B 0.9900 .
C3 C4 1.532(14) .
C5 C6 1.512(13) .
C6 H6A 0.9900 .
C6 H6B 0.9900 .
C6 C7 1.491(13) .
C7 H7A 0.9900 .
C7 H7B 0.9900 .
C7 C8 1.536(12) .
C9 C10 1.461(12) .
C10 H10A 0.9900 .
C10 H10B 0.9900 .
C10 C11 1.521(12) .
C11 H11A 0.9900 .
C11 H11B 0.9900 .
C11 C12 1.503(12) .
C13 C14 1.509(12) .
C14 H14A 0.9900 .
C14 H14B 0.9900 .
C14 C15 1.532(13) .
C15 H15A 0.9900 .
C15 H15B 0.9900 .
C15 C16 1.508(12) .
C17 C18 1.507(12) .
C18 H18A 0.9900 .
C18 H18B 0.9900 .
C18 C19 1.508(12) .
C19 H19A 0.9900 .
C19 H19B 0.9900 .
C19 C20 1.474(12) .
C21 C22 1.519(15) .
C22 H22A 0.9900 .
C22 H22B 0.9900 .
C22 C23 1.514(14) .
C23 H23A 0.9900 .
C23 H23B 0.9900 .
C23 C24 1.526(14) .
C25 C26 1.504(12) .
C26 H26A 0.9900 .
C26 H26B 0.9900 .
C26 C27 1.510(12) .
C27 H27A 0.9900 .
C27 H27B 0.9900 .
C27 C28 1.510(12) .
C29 C30 1.479(14) .
C30 H30A 0.9900 .
C30 H30B 0.9900 .
C30 C31 1.516(14) .
C31 H31A 0.9900 .
C31 H31B 0.9900 .
C31 C32 1.506(14) .
C32 K1 3.472(9) 2_575
Mo1A Mo2A 2.1417(15) .
Mo1A Cl1A 2.705(5) .
Mo1A S1A 2.518(4) .
Mo1A S2A 2.495(3) .
Mo1A S3A 2.490(4) .
Mo1A S4A 2.475(3) .
Mo2A K1A 3.954(3) .
Mo2A N1A 2.177(8) .
Mo2A N2A 2.164(8) .
Mo2A N3A 2.182(8) .
Mo2A N4A 2.114(8) .
Mo3A Mo4A 2.1517(15) .
Mo3A K2A 4.115(2) .
Mo3A N5A 2.155(8) .
Mo3A N6A 2.146(7) .
Mo3A N7A 2.146(7) .
Mo3A N8A 2.145(7) .
Mo4A Cl2A 2.679(3) .
Mo4A S5A 2.478(3) .
Mo4A S6A 2.498(2) .
Mo4A S7A 2.503(3) .
Mo4A S8A 2.502(3) .
K1A K2A 3.489(2) .
K1A O1A 2.665(7) .
K1A O2A 2.734(8) .
K1A O3A 2.729(7) .
K1A O4A 2.740(7) .
K1A O5A 2.888(6) 2_566
K1A O6A 2.805(6) .
K1A O7A 2.836(7) .
K1A O8A 2.834(7) 2_566
K1A C24A 3.466(9) .
K2A Mo3A 4.115(2) 2_566
K2A K1A 3.489(2) 2_566
K2A O5A 2.808(6) .
K2A O5A 2.808(6) 2_566
K2A O6A 2.720(5) 2_566
K2A O6A 2.720(5) .
K2A O7A 2.746(8) 2_566
K2A O7A 2.746(8) .
K2A O8A 2.783(7) 2_566
K2A O8A 2.783(7) .
S1A C1A 1.670(12) .
S2A C5A 1.648(11) .
S3A C9A 1.678(12) .
S4A C13A 1.679(11) .
S5A C17A 1.694(10) .
S6A C21A 1.649(9) .
S7A C25A 1.658(11) .
S8A C29A 1.636(10) .
O1A C4A 1.228(11) .
O2A C8A 1.184(12) .
O3A C12A 1.213(11) .
O4A C16A 1.186(10) .
O5A K1A 2.888(6) 2_566
O5A C20A 1.225(10) .
O6A C24A 1.205(10) .
O7A C28A 1.208(11) .
O8A K1A 2.834(7) 2_566
O8A C32A 1.222(11) .
N1A C1A 1.350(12) .
N1A C4A 1.384(12) .
N2A C5A 1.342(12) .
N2A C8A 1.392(12) .
N3A C9A 1.348(12) .
N3A C12A 1.398(12) .
N4A C13A 1.350(11) .
N4A C16A 1.406(12) .
N5A C17A 1.325(10) .
N5A C20A 1.393(12) .
N6A C21A 1.363(9) .
N6A C24A 1.401(11) .
N7A C25A 1.310(12) .
N7A C28A 1.439(11) .
N8A C29A 1.338(12) .
N8A C32A 1.414(11) .
C1A C2A 1.455(15) .
C2A H2AA 0.9900 .
C2A H2AB 0.9900 .
C2A C3A 1.475(14) .
C3A H3AA 0.9900 .
C3A H3AB 0.9900 .
C3A C4A 1.489(12) .
C5A C6A 1.511(15) .
C6A H6AA 0.9900 .
C6A H6AB 0.9900 .
C6A C7A 1.554(16) .
C7A H7AA 0.9900 .
C7A H7AB 0.9900 .
C7A C8A 1.470(14) .
C9A C10A 1.443(16) .
C10A H10C 0.9900 .
C10A H10D 0.9900 .
C10A C11A 1.549(16) .
C11A H11C 0.9900 .
C11A H11D 0.9900 .
C11A C12A 1.462(14) .
C13A C14A 1.460(14) .
C14A H14C 0.9900 .
C14A H14D 0.9900 .
C14A C15A 1.572(15) .
C15A H15C 0.9900 .
C15A H15D 0.9900 .
C15A C16A 1.496(13) .
C17A C18A 1.457(13) .
C18A H18C 0.9900 .
C18A H18D 0.9900 .
C18A C19A 1.512(14) .
C19A H19C 0.9900 .
C19A H19D 0.9900 .
C19A C20A 1.476(14) .
C21A C22A 1.527(12) .
C22A H22C 0.9900 .
C22A H22D 0.9900 .
C22A C23A 1.475(12) .
C23A H23C 0.9900 .
C23A H23D 0.9900 .
C23A C24A 1.482(11) .
C25A C26A 1.533(14) .
C26A H26C 0.9900 .
C26A H26D 0.9900 .
C26A C27A 1.569(15) .
C27A H27C 0.9900 .
C27A H27D 0.9900 .
C27A C28A 1.511(14) .
C29A C30A 1.534(12) .
C30A H30C 0.9900 .
C30A H30D 0.9900 .
C30A C31A 1.490(15) .
C31A H31C 0.9900 .
C31A H31D 0.9900 .
C31A C32A 1.490(13) .

loop_
_geom_torsion_atom_site_label_1
_geom_torsion_atom_site_label_2
_geom_torsion_atom_site_label_3
_geom_torsion_atom_site_label_4
_geom_torsion
_geom_torsion_site_symmetry_1
_geom_torsion_site_symmetry_4
Mo1 S1 C1 N1 3.4(9) . .
Mo1 S1 C1 C2 180.0(8) . .
Mo1 S2 C5 N2 -3.8(8) . .
Mo1 S2 C5 C6 174.7(8) . .
Mo1 S3 C9 N3 1.7(7) . .
Mo1 S3 C9 C10 -177.0(7) . .
Mo1 S4 C13 N4 -1.1(9) . .
Mo1 S4 C13 C14 -179.7(8) . .
Mo2 N1 C1 S1 -6.6(12) . .
Mo2 N1 C1 C2 176.5(6) . .
Mo2 N1 C4 O1 8.3(13) . .
Mo2 N1 C4 C3 -173.0(6) . .
Mo2 N2 C5 S2 1.7(11) . .
Mo2 N2 C5 C6 -177.0(6) . .
Mo2 N2 C8 O2 -3.6(13) . .
Mo2 N2 C8 C7 175.6(6) . .
Mo2 N3 C9 S3 -4.6(9) . .
Mo2 N3 C9 C10 174.2(5) . .
Mo2 N3 C12 O3 3.9(10) . .
Mo2 N3 C12 C11 -178.0(5) . .
Mo2 N4 C13 S4 -0.7(11) . .
Mo2 N4 C13 C14 178.0(6) . .
Mo2 N4 C16 O4 -0.8(14) . .
Mo2 N4 C16 C15 179.0(6) . .
Mo3 N5 C17 S5 -2.1(11) . .
Mo3 N5 C17 C18 175.1(6) . .
Mo3 N5 C20 O5 -0.3(13) . .
Mo3 N5 C20 C19 -178.1(7) . .
Mo3 N6 C21 S6 -5.2(11) . .
Mo3 N6 C21 C22 174.6(7) . .
Mo3 N6 C24 O6 3.0(13) . .
Mo3 N6 C24 C23 -177.6(6) . .
Mo3 N7 C25 S7 2.6(12) . .
Mo3 N7 C25 C26 -175.7(7) . .
Mo3 N7 C28 O7 -9.3(15) . .
Mo3 N7 C28 C27 170.3(6) . .
Mo3 N8 C29 S8 -1.0(9) . .
Mo3 N8 C29 C30 179.9(6) . .
Mo3 N8 C32 K1 -65.8(7) . 2_575
Mo3 N8 C32 O8 -7.2(12) . .
Mo3 N8 C32 C31 172.3(6) . .
Mo4 S5 C17 N5 -2.5(8) . .
Mo4 S5 C17 C18 -179.3(7) . .
Mo4 S6 C21 N6 2.0(9) . .
Mo4 S6 C21 C22 -177.8(8) . .
Mo4 S7 C25 N7 -4.7(10) . .
Mo4 S7 C25 C26 173.3(9) . .
Mo4 S8 C29 N8 -2.6(7) . .
Mo4 S8 C29 C30 176.4(7) . .
K1 O1 C4 N1 -25.5(16) . .
K1 O1 C4 C3 156.0(7) . .
K1 O2 C8 N2 -14.4(17) . .
K1 O2 C8 C7 166.6(7) . .
K1 O3 C12 N3 -18.3(14) . .
K1 O3 C12 C11 163.9(7) . .
K1 O4 C16 N4 -13.1(18) . .
K1 O4 C16 C15 167.0(8) . .
K1 O5 C20 N5 108.4(8) 2_575 .
K1 O5 C20 C19 -74.2(12) 2_575 .
K1 O6 C24 N6 -115.3(8) . .
K1 O6 C24 C23 65.4(12) . .
K1 O7 C28 N7 119.7(9) . .
K1 O7 C28 C27 -59.8(15) . .
K1 O8 C32 N8 -103.8(8) 2_575 .
K1 O8 C32 C31 76.8(10) 2_575 .
K2 O5 C20 N5 -20.0(19) . .
K2 O5 C20 C19 157.4(9) . .
K2 O6 C24 N6 -9.6(18) . .
K2 O6 C24 C23 171.1(7) . .
K2 O7 C28 N7 -10(2) . .
K2 O7 C28 C27 170.3(9) . .
K2 O8 C32 K1 101.3(11) . 2_575
K2 O8 C32 N8 -2.5(17) . .
K2 O8 C32 C31 178.0(7) . .
S1 C1 C2 C3 -179.8(8) . .
S2 C5 C6 C7 -176.0(7) . .
S3 C9 C10 C11 -175.4(6) . .
S4 C13 C14 C15 -175.7(7) . .
S5 C17 C18 C19 -176.7(7) . .
S6 C21 C22 C23 -176.1(8) . .
S7 C25 C26 C27 -170.7(9) . .
S8 C29 C30 C31 -170.4(7) . .
N1 C1 C2 C3 -2.9(12) . .
N2 C5 C6 C7 2.7(11) . .
N3 C9 C10 C11 5.9(10) . .
N4 C13 C14 C15 5.6(11) . .
N5 C17 C18 C19 6.2(11) . .
N6 C21 C22 C23 4.1(12) . .
N7 C25 C26 C27 7.4(13) . .
N8 C29 C30 C31 8.7(10) . .
C1 N1 C4 O1 -174.3(9) . .
C1 N1 C4 C3 4.4(11) . .
C1 C2 C3 C4 5.0(11) . .
C2 C3 C4 O1 172.6(10) . .
C2 C3 C4 N1 -6.1(11) . .
C4 N1 C1 S1 176.0(7) . .
C4 N1 C1 C2 -0.9(11) . .
C5 N2 C8 O2 -177.8(9) . .
C5 N2 C8 C7 1.4(10) . .
C5 C6 C7 C8 -1.7(10) . .
C6 C7 C8 O2 179.5(10) . .
C6 C7 C8 N2 0.3(10) . .
C8 N2 C5 S2 176.1(6) . .
C8 N2 C5 C6 -2.6(11) . .
C9 N3 C12 O3 -178.0(7) . .
C9 N3 C12 C11 0.1(9) . .
C9 C10 C11 C12 -5.1(9) . .
C10 C11 C12 O3 -178.6(8) . .
C10 C11 C12 N3 3.3(9) . .
C12 N3 C9 S3 177.3(5) . .
C12 N3 C9 C10 -3.9(9) . .
C13 N4 C16 O4 -177.0(9) . .
C13 N4 C16 C15 2.9(11) . .
C13 C14 C15 C16 -3.5(10) . .
C14 C15 C16 O4 -179.4(10) . .
C14 C15 C16 N4 0.7(11) . .
C16 N4 C13 S4 175.7(7) . .
C16 N4 C13 C14 -5.5(11) . .
C17 N5 C20 O5 -179.5(8) . .
C17 N5 C20 C19 2.6(11) . .
C17 C18 C19 C20 -4.2(11) . .
C18 C19 C20 O5 -176.3(10) . .
C18 C19 C20 N5 1.4(11) . .
C20 N5 C17 S5 177.2(6) . .
C20 N5 C17 C18 -5.6(10) . .
C21 N6 C24 O6 179.2(9) . .
C21 N6 C24 C23 -1.4(11) . .
C21 C22 C23 C24 -4.5(11) . .
C22 C23 C24 O6 -176.7(10) . .
C22 C23 C24 N6 3.9(11) . .
C24 N6 C21 S6 178.4(7) . .
C24 N6 C21 C22 -1.7(11) . .
C25 N7 C28 O7 179.7(11) . .
C25 N7 C28 C27 -0.7(12) . .
C25 C26 C27 C28 -7.1(12) . .
C26 C27 C28 O7 -175.2(12) . .
C26 C27 C28 N7 5.2(12) . .
C28 N7 C25 S7 173.8(8) . .
C28 N7 C25 C26 -4.4(13) . .
C29 N8 C32 K1 116.5(6) . 2_575
C29 N8 C32 O8 175.1(8) . .
C29 N8 C32 C31 -5.4(9) . .
C29 C30 C31 C32 -11.0(10) . .
C30 C31 C32 K1 -120.4(6) . 2_575
C30 C31 C32 O8 -170.0(9) . .
C30 C31 C32 N8 10.5(10) . .
C32 N8 C29 S8 176.8(6) . .
C32 N8 C29 C30 -2.3(10) . .
Mo1A S1A C1A N1A 7.7(9) . .
Mo1A S1A C1A C2A -170.9(10) . .
Mo1A S2A C5A N2A -8.4(11) . .
Mo1A S2A C5A C6A 170.1(10) . .
Mo1A S3A C9A N3A 2.4(9) . .
Mo1A S3A C9A C10A 179.8(9) . .
Mo1A S4A C13A N4A -1.8(9) . .
Mo1A S4A C13A C14A 177.7(8) . .
Mo2A N1A C1A S1A -7.9(12) . .
Mo2A N1A C1A C2A 171.0(7) . .
Mo2A N1A C4A O1A 15.4(14) . .
Mo2A N1A C4A C3A -167.3(7) . .
Mo2A N2A C5A S2A 11.2(13) . .
Mo2A N2A C5A C6A -167.5(7) . .
Mo2A N2A C8A O2A -17.4(16) . .
Mo2A N2A C8A C7A 160.2(8) . .
Mo2A N3A C9A S3A -2.6(11) . .
Mo2A N3A C9A C10A 179.6(7) . .
Mo2A N3A C12A O3A 1.6(13) . .
Mo2A N3A C12A C11A -177.3(6) . .
Mo2A N4A C13A S4A 3.8(11) . .
Mo2A N4A C13A C14A -175.7(6) . .
Mo2A N4A C16A O4A -6.4(13) . .
Mo2A N4A C16A C15A 176.2(6) . .
Mo3A N5A C17A S5A -2.3(9) . .
Mo3A N5A C17A C18A 179.7(5) . .
Mo3A N5A C20A O5A -1.5(13) . .
Mo3A N5A C20A C19A 177.3(6) . .
Mo3A N6A C21A S6A -4.7(10) . .
Mo3A N6A C21A C22A 175.4(6) . .
Mo3A N6A C24A K1A -56.9(9) . .
Mo3A N6A C24A O6A 1.9(14) . .
Mo3A N6A C24A C23A -179.7(6) . .
Mo3A N7A C25A S7A -2.1(11) . .
Mo3A N7A C25A C26A 179.9(6) . .
Mo3A N7A C28A O7A 0.8(12) . .
Mo3A N7A C28A C27A 179.2(6) . .
Mo3A N8A C29A S8A 0.4(12) . .
Mo3A N8A C29A C30A 178.7(6) . .
Mo3A N8A C32A O8A 0.8(14) . .
Mo3A N8A C32A C31A -176.8(7) . .
Mo4A S5A C17A N5A 1.5(7) . .
Mo4A S5A C17A C18A 179.3(7) . .
Mo4A S6A C21A N6A 4.0(8) . .
Mo4A S6A C21A C22A -176.2(7) . .
Mo4A S7A C25A N7A 2.3(8) . .
Mo4A S7A C25A C26A -180.0(8) . .
Mo4A S8A C29A N8A 1.8(10) . .
Mo4A S8A C29A C30A -176.1(9) . .
K1A O1A C4A N1A -11.6(19) . .
K1A O1A C4A C3A 171.7(8) . .
K1A O2A C8A N2A 30.9(19) . .
K1A O2A C8A C7A -146.3(10) . .
K1A O3A C12A N3A 6.6(18) . .
K1A O3A C12A C11A -174.8(8) . .
K1A O4A C16A N4A 18.7(17) . .
K1A O4A C16A C15A -164.3(7) . .
K1A O5A C20A N5A 111.7(8) 2_566 .
K1A O5A C20A C19A -67.0(13) 2_566 .
K1A O6A C24A N6A -112.1(8) . .
K1A O6A C24A C23A 69.8(12) . .
K1A O7A C28A N7A 109.1(8) . .
K1A O7A C28A C27A -69.0(11) . .
K1A O8A C32A N8A -115.5(9) 2_566 .
K1A O8A C32A C31A 61.8(13) 2_566 .
K2A O5A C20A N5A -5.7(18) . .
K2A O5A C20A C19A 175.6(8) . .
K2A O6A C24A K1A 111.1(15) . .
K2A O6A C24A N6A -1(2) . .
K2A O6A C24A C23A -179.1(9) . .
K2A O7A C28A N7A -7.9(18) . .
K2A O7A C28A C27A 174.0(8) . .
K2A O8A C32A N8A 9.3(19) . .
K2A O8A C32A C31A -173.4(9) . .
S1A C1A C2A C3A 173.7(9) . .
S2A C5A C6A C7A -174.2(9) . .
S3A C9A C10A C11A 178.4(8) . .
S4A C13A C14A C15A 178.7(8) . .
S5A C17A C18A C19A -174.4(7) . .
S6A C21A C22A C23A -174.9(8) . .
S7A C25A C26A C27A -176.1(7) . .
S8A C29A C30A C31A 176.6(9) . .
N1A C1A C2A C3A -5.0(13) . .
N2A C5A C6A C7A 4.5(14) . .
N3A C9A C10A C11A -4.0(12) . .
N4A C13A C14A C15A -1.8(11) . .
N5A C17A C18A C19A 3.5(10) . .
N6A C21A C22A C23A 5.0(10) . .
N7A C25A C26A C27A 1.9(11) . .
N8A C29A C30A C31A -1.6(12) . .
C1A N1A C4A O1A -177.0(10) . .
C1A N1A C4A C3A 0.2(12) . .
C1A C2A C3A C4A 4.8(13) . .
C2A C3A C4A O1A 173.8(11) . .
C2A C3A C4A N1A -3.2(12) . .
C4A N1A C1A S1A -175.9(7) . .
C4A N1A C1A C2A 3.0(12) . .
C5A N2A C8A O2A 172.7(11) . .
C5A N2A C8A C7A -9.7(13) . .
C5A C6A C7A C8A -9.6(13) . .
C6A C7A C8A O2A -170.5(12) . .
C6A C7A C8A N2A 11.8(13) . .
C8A N2A C5A S2A -178.4(8) . .
C8A N2A C5A C6A 2.9(13) . .
C9A N3A C12A O3A 177.5(9) . .
C9A N3A C12A C11A -1.3(11) . .
C9A C10A C11A C12A 2.9(11) . .
C10A C11A C12A O3A -179.9(10) . .
C10A C11A C12A N3A -1.1(11) . .
C12A N3A C9A S3A -178.7(7) . .
C12A N3A C9A C10A 3.5(12) . .
C13A N4A C16A O4A 175.6(9) . .
C13A N4A C16A C15A -1.8(11) . .
C13A C14A C15A C16A 0.6(10) . .
C14A C15A C16A O4A -176.6(9) . .
C14A C15A C16A N4A 0.7(11) . .
C16A N4A C13A S4A -178.2(7) . .
C16A N4A C13A C14A 2.3(11) . .
C17A N5A C20A O5A 179.3(8) . .
C17A N5A C20A C19A -1.9(10) . .
C17A C18A C19A C20A -4.2(10) . .
C18A C19A C20A O5A -177.3(9) . .
C18A C19A C20A N5A 3.9(11) . .
C20A N5A C17A S5A 176.9(6) . .
C20A N5A C17A C18A -1.1(10) . .
C21A N6A C24A K1A 119.3(7) . .
C21A N6A C24A O6A 178.1(9) . .
C21A N6A C24A C23A -3.5(11) . .
C21A C22A C23A C24A -6.7(11) . .
C22A C23A C24A K1A -129.5(7) . .
C22A C23A C24A O6A -175.1(10) . .
C22A C23A C24A N6A 6.7(12) . .
C24A N6A C21A S6A 178.8(7) . .
C24A N6A C21A C22A -1.0(10) . .
C25A N7A C28A O7A -177.4(9) . .
C25A N7A C28A C27A 1.0(10) . .
C25A C26A C27A C28A -1.1(10) . .
C26A C27A C28A O7A 178.6(9) . .
C26A C27A C28A N7A 0.2(10) . .
C28A N7A C25A S7A 176.1(6) . .
C28A N7A C25A C26A -1.9(11) . .
C29A N8A C32A O8A 180.0(9) . .
C29A N8A C32A C31A 2.3(12) . .
C29A C30A C31A C32A 2.8(12) . .
C30A C31A C32A O8A 179.2(10) . .
C30A C31A C32A N8A -3.2(12) . .
C32A N8A C29A S8A -178.8(7) . .
C32A N8A C29A C30A -0.5(12) . .

loop_
_platon_squeeze_void_nr
_platon_squeeze_void_average_x
_platon_squeeze_void_average_y
_platon_squeeze_void_average_z
_platon_squeeze_void_volume
_platon_squeeze_void_count_electrons
_platon_squeeze_void_content
1 0.500 -0.372 0.756 1839.5 461.8 ' '
